data_4108294
loop_
_publ_author_name
'Holger Ott'
'Christian D\"aschlein'
'Dirk Leusser'
'Daniel Schildbach'
'Timo Seibel'
'Dietmar Stalke'
'Carsten Strohmann'

_publ_contact_author 'Prof. Dr. D. Stalke'
_publ_contact_author_email dstalke@chemie.uni-goettingen.de
_publ_section_title
;
 Structure/Reactivity Studies on an \a-Lithiated Benzylsilane: Chemical
 Interpretation of Experimental Charge Density
;
_journal_name_full 'Journal of the American Chemical Society'
_journal_page_first 11901
_journal_page_last 11911
_journal_paper_doi 10.1021/ja711104q
_journal_volume 130
_journal_year 2008
_chemical_formula_sum 'C23 H39 Li N2 O Si'
_chemical_formula_weight 394.59
_chemical_name_systematic
; 
 ? 
;
_space_group_IT_number 19
_symmetry_cell_setting orthorhombic
_symmetry_space_group_name_Hall 'P 2ac 2ab'
_symmetry_space_group_name_H-M 'P 21 21 21'
_atom_sites_solution_hydrogens difmap
_atom_sites_solution_primary direct
_atom_sites_solution_secondary difmap
_audit_creation_method SHELXL-97
_cell_angle_alpha 90.00
_cell_angle_beta 90.00
_cell_angle_gamma 90.00
_cell_formula_units_Z 4
_cell_length_a 9.5424(7)
_cell_length_b 11.2137(8)
_cell_length_c 21.7553(16)
_cell_measurement_reflns_used 9475
_cell_measurement_temperature 100(2)
_cell_measurement_theta_max 26.384
_cell_measurement_theta_min 2.330
_cell_volume 2327.9(3)
_computing_cell_refinement 'SAINT V7.23A'
_computing_data_collection 'APEX2 v2.0-2'
_computing_data_reduction 'SAINT V7.23A'
_computing_molecular_graphics
;
XP in SHELXTL ver. 6.10 and XDGRAPH in XD2006,
Volkov et al., and ORTEP-3, Farrugia
;
_computing_publication_material
;
XP in SHELXTL ver. 6.10 and XD2006,
Volkov et al. and ORTEP-3, Farrugia
;
_computing_structure_refinement
;
IAM with SHELXL in SHELXTL ver. 6.10; multipole refinement 
with XDLSM in  XD2006, Volkov et al.
;
_computing_structure_solution 'SHELXS in SHELXTL ver. 6.10'
_diffrn_ambient_temperature 100(2)
_diffrn_measurement_device_type 'Bruker TXS with D8-Goniometer'
_diffrn_measurement_method 'omega scans'
_diffrn_radiation_monochromator 'multilayer Mo mirrors'
_diffrn_radiation_source 'rotating anode'
_diffrn_radiation_type MoK\a
_diffrn_radiation_wavelength 0.71073
_diffrn_reflns_av_R_equivalents 0.0288
_diffrn_reflns_av_sigmaI/netI 0.0103
_diffrn_reflns_limit_h_max 20
_diffrn_reflns_limit_h_min 0
_diffrn_reflns_limit_k_max 24
_diffrn_reflns_limit_k_min 0
_diffrn_reflns_limit_l_max 46
_diffrn_reflns_limit_l_min -46
_diffrn_reflns_number 24516
_diffrn_reflns_theta_max 50.09
_diffrn_reflns_theta_min 1.87
_exptl_absorpt_coefficient_mu 0.116
_exptl_absorpt_correction_T_max 0.99
_exptl_absorpt_correction_T_min 0.96
_exptl_absorpt_correction_type empirical
_exptl_absorpt_process_details SADABS-2006/3
_exptl_crystal_colour 'pale yellow'
_exptl_crystal_density_diffrn 1.126
_exptl_crystal_description block
_exptl_crystal_F_000 864
_exptl_crystal_size_max 0.3
_exptl_crystal_size_mid 0.28
_exptl_crystal_size_min 0.25
_refine_diff_density_max 0.211
_refine_diff_density_min -0.134
_refine_diff_density_rms 0.026
_refine_ls_abs_structure_details 'Flack H D (1983), Acta Cryst. A39, 876-881'
_refine_ls_abs_structure_Flack 0.01(3)
_refine_ls_extinction_method none
_refine_ls_goodness_of_fit_ref 2.595
_refine_ls_hydrogen_treatment constr
_refine_ls_matrix_type full
_refine_ls_number_parameters 616
_refine_ls_number_reflns 21027
_refine_ls_number_restraints 0
_refine_ls_restrained_S_all 2.595
_refine_ls_R_factor_all 0.029
_refine_ls_R_factor_gt 0.02
_refine_ls_R_Fsqd_factor 0.024
_refine_ls_shift/su_max 0.000
_refine_ls_shift/su_mean 0.000
_refine_ls_structure_factor_coef Fsqd
_refine_ls_weighting_details 'calc w2 = 1/[s^2^(Fo^2^)]'
_refine_ls_weighting_scheme calc
_refine_ls_wR_factor_ref 0.031
_reflns_number_gt 22015
_reflns_number_total 24516
_reflns_threshold_expression >3sigma(I)
_cod_data_source_file ja711104q-file001.cif
_cod_data_source_block stroh1b
_cod_database_code 4108294

loop_
_symmetry_equiv_pos_as_xyz
'x, y, z'
'-x+1/2, -y, z+1/2'
'-x, y+1/2, -z+1/2'
'x+1/2, -y+1/2, -z'

loop_
_atom_local_axes_atom_label
_atom_local_axes_atom0
_atom_local_axes_ax1
_atom_local_axes_atom1
_atom_local_axes_atom2
_atom_local_axes_ax2
SI(1) C(3) X SI(1) C(10) y
O(1) LI(1) X O(1) C(15) y
N(1) LI(1) X N(1) C(10) y
N(2) LI(1) Z N(2) C(17) X
C(1) SI(1) Z C(1) C(2) X
C(2) SI(1) -Z C(2) C(1) X
C(3) LI(1) Z C(3) C(4) X
C(4) C(5) X C(4) C(9) y
C(5) C(4) X C(5) C(6) y
C(6) C(5) X C(6) C(7) y
C(7) C(6) X C(7) C(8) y
C(8) C(7) -Y C(8) C(9) X
C(9) C(8) -Y C(9) C(4) X
C(10) SI(1) X C(10) N(1) y
C(11) C(12) X C(11) N(1) y
C(12) C(11) Y C(12) C(13) X
C(13) C(12) -X C(13) C(14) y
C(14) C(13) -X C(14) N(1) y
C(15) C(14) X C(15) O(1) y
C(16) O(1) Z C(16) H(16A) X
C(17) C(18) Y C(17) N(2) X
C(18) C(17) -Y C(18) C(23) X
C(19) C(20) Y C(19) N(2) X
C(20) C(19) -Y C(20) C(23) X
C(21) C(22) Y C(21) N(2) X
C(22) C(21) -Y C(22) C(23) X
C(23) N(2) Z C(23) C(18) X
LI(1) C(3) Z LI(1) N(1) X
H(1A) C(1) Z H(1A) H(1B) y
H(1B) C(1) Z H(1B) H(1C) y
H(1C) C(1) Z H(1C) H(1A) y
H(2A) C(2) Z H(2A) H(2B) y
H(2B) C(2) Z H(2B) H(2C) y
H(2C) C(2) Z H(2C) H(2A) y
H(3A) C(3) Z H(3A) C(4) y
H(5A) C(5) Z H(5A) C(6) y
H(6A) C(6) Z H(6A) C(5) y
H(7A) C(7) Z H(7A) C(8) y
H(8A) C(8) Z H(8A) C(9) y
H(9A) C(9) Z H(9A) C(8) y
H(10A) C(10) Z H(10A) H(10B) y
H(10B) C(10) Z H(10B) H(10A) y
H(11A) C(11) Z H(11A) H(11B) y
H(11B) C(11) Z H(11B) H(11A) y
H(12A) C(12) Z H(12A) H(12B) y
H(12B) C(12) Z H(12B) H(12A) y
H(13A) C(13) Z H(13A) H(13B) y
H(13B) C(13) Z H(13B) H(13A) y
H(14A) C(14) Z H(14A) N(1) y
H(15A) C(15) Z H(15A) H(15B) y
H(15B) C(15) Z H(15B) H(15A) y
H(16A) C(16) Z H(16A) H(16B) y
H(16B) C(16) Z H(16B) H(16C) y
H(16C) C(16) Z H(16C) H(16A) y
H(17A) C(17) Z H(17A) H(17B) y
H(17B) C(17) Z H(17B) H(17A) y
H(18A) C(18) Z H(18A) H(18B) y
H(18B) C(18) Z H(18B) H(18A) y
H(19A) C(19) Z H(19A) H(19B) y
H(19B) C(19) Z H(19B) H(19A) y
H(20A) C(20) Z H(20A) H(20B) y
H(20B) C(20) Z H(20B) H(20A) y
H(21A) C(21) Z H(21A) H(21B) y
H(21B) C(21) Z H(21B) H(21A) y
H(22A) C(22) Z H(22A) H(22B) y
H(22B) C(22) Z H(22B) H(22A) y
H(23A) C(23) Z H(23A) C(22) y

loop_
_atom_rho_multipole_atom_label
_atom_rho_multipole_coeff_Pv
_atom_rho_multipole_coeff_P00
_atom_rho_multipole_coeff_P11
_atom_rho_multipole_coeff_P1-1
_atom_rho_multipole_coeff_P10
_atom_rho_multipole_coeff_P20
_atom_rho_multipole_coeff_P21
_atom_rho_multipole_coeff_P2-1
_atom_rho_multipole_coeff_P22
_atom_rho_multipole_coeff_P2-2
_atom_rho_multipole_coeff_P30
_atom_rho_multipole_coeff_P31
_atom_rho_multipole_coeff_P3-1
_atom_rho_multipole_coeff_P32
_atom_rho_multipole_coeff_P3-2
_atom_rho_multipole_coeff_P33
_atom_rho_multipole_coeff_P3-3
_atom_rho_multipole_coeff_P40
_atom_rho_multipole_coeff_P41
_atom_rho_multipole_coeff_P4-1
_atom_rho_multipole_coeff_P42
_atom_rho_multipole_coeff_P4-2
_atom_rho_multipole_coeff_P43
_atom_rho_multipole_coeff_P4-3
_atom_rho_multipole_coeff_P44
_atom_rho_multipole_coeff_P4-4
_atom_rho_multipole_kappa
_atom_rho_multipole_kappa_prime0
_atom_rho_multipole_kappa_prime1
_atom_rho_multipole_kappa_prime2
_atom_rho_multipole_kappa_prime3
_atom_rho_multipole_kappa_prime4
_atom_rho_multipole_radial_slater_n0
_atom_rho_multipole_radial_slater_zeta0
_atom_rho_multipole_radial_slater_n1
_atom_rho_multipole_radial_slater_zeta1
_atom_rho_multipole_radial_slater_n2
_atom_rho_multipole_radial_slater_zeta2
_atom_rho_multipole_radial_slater_n3
_atom_rho_multipole_radial_slater_zeta3
_atom_rho_multipole_radial_slater_n4
_atom_rho_multipole_radial_slater_zeta4
SI(1) 2.95(5) 0 0.025(8) 0.010(8) 0 -0.021(13) 0 0 0.055(13) -0.075(13) 0 -0.367(19) -0.51(2) 0 0 0.38(2) -0.164(18) 0 0 0 0.08(3) 0.39(3) 0 0 0.20(2) 0.13(2) 1.205(8) 0.930191 0.930191 0.930191 0.930191 0.930191 2 2.9598 2 2.9598 4 2.9598 6 2.9598 8 2.9598
O(1) 6.50(2) 0 0.112(7) 0.009(8) -0.058(7) 0.033(7) 0.027(7) 0.032(8) 0.050(7) -0.020(8) -0.040(6) 0.011(6) -0.051(6) -0.027(6) 0.047(6) 0.074(6) -0.052(6) 0.000(8) 0.006(7) -0.001(7) -0.007(7) -0.006(7) -0.000(7) 0.021(7) 0.002(7) 0.032(7) 0.9692(18) 0.92807 0.92807 0.92807 0.92807 0.92807 2 4.466 2 4.466 2 4.466 3 4.466 4 4.466
N(1) 5.36(3) 0 0.101(7) -0.014(9) -0.038(8) -0.042(8) -0.027(7) 0.040(8) 0.063(8) -0.002(8) 0.081(8) -0.073(7) -0.192(7) -0.037(7) -0.051(8) 0.071(7) -0.095(7) -0.008(10) -0.043(9) -0.024(9) -0.046(9) 0.075(9) 0.017(9) 0.001(9) 0.001(8) 0.036(8) 0.9751(19) 0.923879 0.923879 0.923879 0.923879 0.923879 2 3.83936 2 3.83936 2 3.83936 3 3.83936 4 3.83936
N(2) 5.29(3) 0 0 0 0.130(9) 0.087(9) 0 0 0 0 0.154(8) 0 0 0 0 0.229(8) -0.016(6) 0.004(10) 0 0 0 0 -0.056(9) 0.027(8) 0 0 0.9751(19) 0.906476 0.906476 0.906476 0.906476 0.906476 2 3.83936 2 3.83936 2 3.83936 3 3.83936 4 3.83936
C(1) 4.54(3) 0 0 0 0.051(8) 0.057(7) 0 0 0 0 0.287(8) 0 0 0 0 -0.130(7) 0.024(6) 0.009(8) 0 0 0 0 0.109(9) 0.016(7) 0 0 0.961(2) 0.94233 0.94233 0.94233 0.94233 0.94233 2 3.1762 2 3.1762 2 3.1762 3 3.1762 4 3.1762
C(2) 4.5404 0 0 0 0.0511 0.0573 0 0 0 0 0.287 0 0 0 0 -0.1296 0.0237 0.0091 0 0 0 0 0.1094 0.0158 0 0 0.961(2) 0.94233 0.94233 0.94233 0.94233 0.94233 2 3.1762 2 3.1762 2 3.1762 3 3.1762 4 3.1762
C(3) 4.68(4) 0 -0.067(10) 0.065(10) 0.033(9) -0.095(9) 0.008(8) -0.016(7) 0.022(9) -0.033(10) 0.019(8) -0.031(8) 0.041(8) -0.014(9) 0.027(8) 0.256(10) -0.031(9) 0.013(10) 0.021(10) 0.028(9) -0.014(10) -0.004(10) 0.020(9) -0.013(10) -0.009(10) -0.049(11) 0.961(2) 0.954223 0.954223 0.954223 0.954223 0.954223 2 3.1762 2 3.1762 2 3.1762 3 3.1762 4 3.1762
C(4) 3.91(2) 0 -0.015(12) -0.019(11) 0.019(9) -0.208(9) -0.003(9) -0.012(8) 0.047(12) 0.007(11) -0.003(9) -0.012(9) -0.011(9) -0.003(11) -0.025(10) 0.273(11) -0.093(13) 0 0 0 0 0 0 0 0 0 1.0091(14) 0.939017 0.939017 0.939017 0.939017 0.939017 2 3.1762 2 3.1762 2 3.1762 3 3.1762 4 3.1762
C(5) 4.12(2) 0 0.053(12) 0.015(10) 0.033(8) -0.198(9) -0.002(9) -0.011(8) 0.002(11) -0.000(10) 0.027(9) -0.009(9) 0.007(8) 0.014(9) 0.014(9) 0.284(10) 0.013(11) 0 0 0 0 0 0 0 0 0 1.0091(14) 0.944685 0.944685 0.944685 0.944685 0.944685 2 3.1762 2 3.1762 2 3.1762 3 3.1762 4 3.1762
C(6) 4.14(2) 0 0.065(12) 0.057(11) 0.036(9) -0.231(9) 0.010(9) -0.032(9) 0.035(11) -0.011(11) -0.029(10) 0.021(9) 0.005(9) 0.020(9) -0.009(9) 0.272(10) -0.085(12) 0 0 0 0 0 0 0 0 0 1.0091(14) 0.948013 0.948013 0.948013 0.948013 0.948013 2 3.1762 2 3.1762 2 3.1762 3 3.1762 4 3.1762
C(7) 4.17(2) 0 0.009(12) 0.061(11) 0.011(9) -0.176(10) 0.006(9) -0.014(9) 0.004(12) -0.079(10) -0.010(9) 0.036(9) 0.018(8) -0.007(9) -0.010(9) 0.273(10) -0.054(11) 0 0 0 0 0 0 0 0 0 1.0091(14) 1.005228 1.005228 1.005228 1.005228 1.005228 2 3.1762 2 3.1762 2 3.1762 3 3.1762 4 3.1762
C(8) 3.99(2) 0 0.044(10) 0.031(13) 0.019(9) -0.169(10) 0.032(8) 0.005(10) 0.010(12) -0.030(11) -0.063(10) 0.011(9) 0.043(10) -0.025(10) -0.008(9) -0.029(12) -0.227(11) 0 0 0 0 0 0 0 0 0 1.0091(14) 0.948013 0.948013 0.948013 0.948013 0.948013 2 3.1762 2 3.1762 2 3.1762 3 3.1762 4 3.1762
C(9) 4.18(2) 0 0.011(10) 0.024(11) -0.016(8) -0.153(9) -0.005(8) 0.017(9) -0.054(11) -0.063(10) -0.014(9) 0.018(9) 0.034(9) -0.002(9) -0.008(9) 0.020(11) -0.318(10) 0 0 0 0 0 0 0 0 0 1.0091(14) 0.944685 0.944685 0.944685 0.944685 0.944685 2 3.1762 2 3.1762 2 3.1762 3 3.1762 4 3.1762
C(10) 4.55(4) 0 0.053(10) -0.096(10) 0 -0.001(10) 0 0 0.123(9) 0.069(9) 0 -0.082(9) -0.183(10) 0 0 0.210(10) -0.055(9) 0 0 0 -0.028(11) 0.127(12) 0 0 0.002(11) 0.061(11) 0.961(2) 0.945053 0.945053 0.945053 0.945053 0.945053 2 3.1762 2 3.1762 2 3.1762 3 3.1762 4 3.1762
C(11) 4.34(2) 0 -0.071(11) -0.099(10) -0.020(8) -0.049(10) 0.055(9) 0.009(9) 0.044(10) 0.116(10) 0.005(10) -0.181(10) -0.252(10) -0.009(9) -0.020(9) 0.248(9) -0.083(10) 0 0 0 0 0 0 0 0 0 0.9897(15) 0.923021 0.923021 0.923021 0.923021 0.923021 2 3.1762 2 3.1762 2 3.1762 3 3.1762 4 3.1762
C(12) 4.212(17) 0 -0.048(6) 0.010(8) 0.011(5) -0.048(7) 0.029(5) 0.012(6) 0.005(6) 0.032(6) -0.015(6) -0.178(6) -0.165(7) -0.010(6) 0.041(5) 0.191(7) -0.195(6) 0 0 0 0 0 0 0 0 0 0.9897(15) 0.915506 0.915506 0.915506 0.915506 0.915506 2 3.1762 2 3.1762 2 3.1762 3 3.1762 4 3.1762
C(13) 4.2115 0 -0.048 0.0101 0.0106 -0.0479 0.0285 0.0119 0.0051 0.0315 -0.0148 -0.1783 -0.1651 -0.0098 0.0411 0.1908 -0.1949 0 0 0 0 0 0 0 0 0 0.9897(15) 0.915506 0.915506 0.915506 0.915506 0.915506 2 3.1762 2 3.1762 2 3.1762 3 3.1762 4 3.1762
C(14) 4.11(2) 0 0.007(9) -0.046(10) 0.014(10) 0.030(10) -0.006(9) -0.011(9) 0.039(9) 0.004(9) -0.027(10) -0.213(9) -0.233(10) -0.024(9) -0.032(9) 0.228(10) -0.077(9) 0 0 0 0 0 0 0 0 0 0.9897(15) 0.923021 0.923021 0.923021 0.923021 0.923021 2 3.1762 2 3.1762 2 3.1762 3 3.1762 4 3.1762
C(15) 4.33(2) 0 0.004(10) -0.097(10) 0 0.017(10) 0 0 0.092(10) 0.071(9) 0 -0.168(9) -0.235(10) 0 0 0.241(10) -0.101(10) 0 0 0 -0.051(11) 0.126(12) 0 0 0.046(12) 0.031(12) 0.9897(15) 0.922201 0.922201 0.922201 0.922201 0.922201 2 3.1762 2 3.1762 2 3.1762 3 3.1762 4 3.1762
C(16) 4.25(3) 0 0 0 -0.122(11) -0.076(11) 0 0 0 0 0.443(12) 0 0 0 0 0.216(10) -0.105(8) 0.115(14) 0 0 0 0 -0.107(12) 0.051(11) 0 0 0.9897(15) 0.897905 0.897905 0.897905 0.897905 0.897905 2 3.1762 2 3.1762 2 3.1762 3 3.1762 4 3.1762
C(17) 4.212(18) 0 -0.090(7) -0.028(7) 0 -0.059(6) 0 0 -0.004(6) 0.073(6) 0 -0.167(6) -0.147(6) 0 0 0.097(6) -0.274(6) 0 0 0 0.042(7) 0.085(7) 0 0 0.027(8) -0.051(7) 0.9897(15) 0.906044 0.906044 0.906044 0.906044 0.906044 2 3.1762 2 3.1762 2 3.1762 3 3.1762 4 3.1762
C(18) 4.14(2) 0 -0.073(10) -0.036(8) 0 -0.104(8) 0 0 0.022(8) 0.092(7) 0 -0.129(8) -0.105(7) 0 0 0.073(7) -0.279(7) 0 0 0 0.066(9) 0.011(8) 0 0 0.063(9) -0.010(8) 0.9897(15) 0.914377 0.914377 0.914377 0.914377 0.914377 2 3.1762 2 3.1762 2 3.1762 3 3.1762 4 3.1762
C(19) 4.2119 0 -0.0901 -0.0275 0 -0.0593 0 0 -0.0039 0.0726 0 -0.1674 -0.1467 0 0 0.0973 -0.2738 0 0 0 0.0416 0.0845 0 0 0.0268 -0.0514 0.9897(15) 0.906044 0.906044 0.906044 0.906044 0.906044 2 3.1762 2 3.1762 2 3.1762 3 3.1762 4 3.1762
C(20) 4.142 0 -0.0726 -0.0355 0 -0.1044 0 0 0.022 0.0919 0 -0.1286 -0.1053 0 0 0.0732 -0.2791 0 0 0 0.066 0.0106 0 0 0.0633 -0.01 0.9897(15) 0.914377 0.914377 0.914377 0.914377 0.914377 2 3.1762 2 3.1762 2 3.1762 3 3.1762 4 3.1762
C(21) 4.2119 0 -0.0901 -0.0275 0 -0.0593 0 0 -0.0039 0.0726 0 -0.1674 -0.1467 0 0 0.0973 -0.2738 0 0 0 0.0416 0.0845 0 0 0.0268 -0.0514 0.9897(15) 0.906044 0.906044 0.906044 0.906044 0.906044 2 3.1762 2 3.1762 2 3.1762 3 3.1762 4 3.1762
C(22) 4.142 0 -0.0726 -0.0355 0 -0.1044 0 0 0.022 0.0919 0 -0.1286 -0.1053 0 0 0.0732 -0.2791 0 0 0 0.066 0.0106 0 0 0.0633 -0.01 0.9897(15) 0.914377 0.914377 0.914377 0.914377 0.914377 2 3.1762 2 3.1762 2 3.1762 3 3.1762 4 3.1762
C(23) 4.34(8) 0 0.049(8) 0.017(8) 0.004(14) 0.010(14) -0.012(7) 0.013(7) -0.004(8) 0.023(8) -0.354(17) 0.028(8) -0.046(8) -0.006(8) -0.000(8) 0.402(16) -0.002(9) 0.072(16) 0 0 0 0 0.214(17) -0.087(11) 0 0 0.964(6) 0.905629 0.905629 0.905629 0.905629 0.905629 2 3.1762 2 3.1762 2 3.1762 3 3.1762 4 3.1762
LI(1) 0 0 0 0 0 0 0 0 0 0 0 0 0 0 0 0 0 0 0 0 0 0 0 0 0 0 1 1 1 1 1 1 2 1.2792 2 1.2792 2 1.2792 3 1.2792 4 1.2792
H(1A) 0.887(8) 0 0 0 0.158(4) 0 0 0 0 0 0 0 0 0 0 0 0 0 0 0 0 0 0 0 0 0 1.1 1.18 1.18 1.18 1.18 1.18 0 2 1 2 2 2 3 2 4 2
H(1B) 0.8872 0 0 0 0.1581 0 0 0 0 0 0 0 0 0 0 0 0 0 0 0 0 0 0 0 0 0 1.1 1.18 1.18 1.18 1.18 1.18 0 2 1 2 2 2 3 2 4 2
H(1C) 0.8872 0 0 0 0.1581 0 0 0 0 0 0 0 0 0 0 0 0 0 0 0 0 0 0 0 0 0 1.1 1.18 1.18 1.18 1.18 1.18 0 2 1 2 2 2 3 2 4 2
H(2A) 0.8872 0 0 0 0.1581 0 0 0 0 0 0 0 0 0 0 0 0 0 0 0 0 0 0 0 0 0 1.1 1.18 1.18 1.18 1.18 1.18 0 2 1 2 2 2 3 2 4 2
H(2B) 0.8872 0 0 0 0.1581 0 0 0 0 0 0 0 0 0 0 0 0 0 0 0 0 0 0 0 0 0 1.1 1.18 1.18 1.18 1.18 1.18 0 2 1 2 2 2 3 2 4 2
H(2C) 0.8872 0 0 0 0.1581 0 0 0 0 0 0 0 0 0 0 0 0 0 0 0 0 0 0 0 0 0 1.1 1.18 1.18 1.18 1.18 1.18 0 2 1 2 2 2 3 2 4 2
H(3A) 0.846(15) 0 0 0 0.078(9) 0 0 0 0 0 0 0 0 0 0 0 0 0 0 0 0 0 0 0 0 0 1.1 1.18 1.18 1.18 1.18 1.18 0 2 1 2 2 2 3 2 4 2
H(5A) 0.910(7) 0 0 0 0.145(4) 0 0 0 0 0 0 0 0 0 0 0 0 0 0 0 0 0 0 0 0 0 1.1 1.18 1.18 1.18 1.18 1.18 0 2 1 2 2 2 3 2 4 2
H(6A) 0.9095 0 0 0 0.1448 0 0 0 0 0 0 0 0 0 0 0 0 0 0 0 0 0 0 0 0 0 1.1 1.18 1.18 1.18 1.18 1.18 0 2 1 2 2 2 3 2 4 2
H(7A) 0.9095 0 0 0 0.1448 0 0 0 0 0 0 0 0 0 0 0 0 0 0 0 0 0 0 0 0 0 1.1 1.18 1.18 1.18 1.18 1.18 0 2 1 2 2 2 3 2 4 2
H(8A) 0.9095 0 0 0 0.1448 0 0 0 0 0 0 0 0 0 0 0 0 0 0 0 0 0 0 0 0 0 1.1 1.18 1.18 1.18 1.18 1.18 0 2 1 2 2 2 3 2 4 2
H(9A) 0.9095 0 0 0 0.1448 0 0 0 0 0 0 0 0 0 0 0 0 0 0 0 0 0 0 0 0 0 1.1 1.18 1.18 1.18 1.18 1.18 0 2 1 2 2 2 3 2 4 2
H(10A) 0.852(11) 0 0 0 0.129(6) 0 0 0 0 0 0 0 0 0 0 0 0 0 0 0 0 0 0 0 0 0 1.1 1.18 1.18 1.18 1.18 1.18 0 2 1 2 2 2 3 2 4 2
H(10B) 0.8516 0 0 0 0.129 0 0 0 0 0 0 0 0 0 0 0 0 0 0 0 0 0 0 0 0 0 1.1 1.18 1.18 1.18 1.18 1.18 0 2 1 2 2 2 3 2 4 2
H(11A) 0.892(10) 0 0 0 0.099(6) 0 0 0 0 0 0 0 0 0 0 0 0 0 0 0 0 0 0 0 0 0 1.1 1.18 1.18 1.18 1.18 1.18 0 2 1 2 2 2 3 2 4 2
H(11B) 0.8919 0 0 0 0.0991 0 0 0 0 0 0 0 0 0 0 0 0 0 0 0 0 0 0 0 0 0 1.1 1.18 1.18 1.18 1.18 1.18 0 2 1 2 2 2 3 2 4 2
H(12A) 0.932(7) 0 0 0 0.154(4) 0 0 0 0 0 0 0 0 0 0 0 0 0 0 0 0 0 0 0 0 0 1.1 1.18 1.18 1.18 1.18 1.18 0 2 1 2 2 2 3 2 4 2
H(12B) 0.9318 0 0 0 0.154 0 0 0 0 0 0 0 0 0 0 0 0 0 0 0 0 0 0 0 0 0 1.1 1.18 1.18 1.18 1.18 1.18 0 2 1 2 2 2 3 2 4 2
H(13A) 0.9318 0 0 0 0.154 0 0 0 0 0 0 0 0 0 0 0 0 0 0 0 0 0 0 0 0 0 1.1 1.18 1.18 1.18 1.18 1.18 0 2 1 2 2 2 3 2 4 2
H(13B) 0.9318 0 0 0 0.154 0 0 0 0 0 0 0 0 0 0 0 0 0 0 0 0 0 0 0 0 0 1.1 1.18 1.18 1.18 1.18 1.18 0 2 1 2 2 2 3 2 4 2
H(14A) 0.891(13) 0 0 0 0.128(8) 0 0 0 0 0 0 0 0 0 0 0 0 0 0 0 0 0 0 0 0 0 1.1 1.18 1.18 1.18 1.18 1.18 0 2 1 2 2 2 3 2 4 2
H(15A) 0.852(10) 0 0 0 0.146(6) 0 0 0 0 0 0 0 0 0 0 0 0 0 0 0 0 0 0 0 0 0 1.1 1.18 1.18 1.18 1.18 1.18 0 2 1 2 2 2 3 2 4 2
H(15B) 0.8518 0 0 0 0.1457 0 0 0 0 0 0 0 0 0 0 0 0 0 0 0 0 0 0 0 0 0 1.1 1.18 1.18 1.18 1.18 1.18 0 2 1 2 2 2 3 2 4 2
H(16A) 0.891(9) 0 0 0 0.163(5) 0 0 0 0 0 0 0 0 0 0 0 0 0 0 0 0 0 0 0 0 0 1.1 1.18 1.18 1.18 1.18 1.18 0 2 1 2 2 2 3 2 4 2
H(16B) 0.8913 0 0 0 0.1629 0 0 0 0 0 0 0 0 0 0 0 0 0 0 0 0 0 0 0 0 0 1.1 1.18 1.18 1.18 1.18 1.18 0 2 1 2 2 2 3 2 4 2
H(16C) 0.8913 0 0 0 0.1629 0 0 0 0 0 0 0 0 0 0 0 0 0 0 0 0 0 0 0 0 0 1.1 1.18 1.18 1.18 1.18 1.18 0 2 1 2 2 2 3 2 4 2
H(17A) 0.848(6) 0 0 0 0.148(3) 0 0 0 0 0 0 0 0 0 0 0 0 0 0 0 0 0 0 0 0 0 1.1 1.18 1.18 1.18 1.18 1.18 0 2 1 2 2 2 3 2 4 2
H(17B) 0.8482 0 0 0 0.1484 0 0 0 0 0 0 0 0 0 0 0 0 0 0 0 0 0 0 0 0 0 1.1 1.18 1.18 1.18 1.18 1.18 0 2 1 2 2 2 3 2 4 2
H(18A) 0.8482 0 0 0 0.1484 0 0 0 0 0 0 0 0 0 0 0 0 0 0 0 0 0 0 0 0 0 1.1 1.18 1.18 1.18 1.18 1.18 0 2 1 2 2 2 3 2 4 2
H(18B) 0.8482 0 0 0 0.1484 0 0 0 0 0 0 0 0 0 0 0 0 0 0 0 0 0 0 0 0 0 1.1 1.18 1.18 1.18 1.18 1.18 0 2 1 2 2 2 3 2 4 2
H(19A) 0.8482 0 0 0 0.1484 0 0 0 0 0 0 0 0 0 0 0 0 0 0 0 0 0 0 0 0 0 1.1 1.18 1.18 1.18 1.18 1.18 0 2 1 2 2 2 3 2 4 2
H(19B) 0.8482 0 0 0 0.1484 0 0 0 0 0 0 0 0 0 0 0 0 0 0 0 0 0 0 0 0 0 1.1 1.18 1.18 1.18 1.18 1.18 0 2 1 2 2 2 3 2 4 2
H(20A) 0.8482 0 0 0 0.1484 0 0 0 0 0 0 0 0 0 0 0 0 0 0 0 0 0 0 0 0 0 1.1 1.18 1.18 1.18 1.18 1.18 0 2 1 2 2 2 3 2 4 2
H(20B) 0.8482 0 0 0 0.1484 0 0 0 0 0 0 0 0 0 0 0 0 0 0 0 0 0 0 0 0 0 1.1 1.18 1.18 1.18 1.18 1.18 0 2 1 2 2 2 3 2 4 2
H(21A) 0.8482 0 0 0 0.1484 0 0 0 0 0 0 0 0 0 0 0 0 0 0 0 0 0 0 0 0 0 1.1 1.18 1.18 1.18 1.18 1.18 0 2 1 2 2 2 3 2 4 2
H(21B) 0.8482 0 0 0 0.1484 0 0 0 0 0 0 0 0 0 0 0 0 0 0 0 0 0 0 0 0 0 1.1 1.18 1.18 1.18 1.18 1.18 0 2 1 2 2 2 3 2 4 2
H(22A) 0.8482 0 0 0 0.1484 0 0 0 0 0 0 0 0 0 0 0 0 0 0 0 0 0 0 0 0 0 1.1 1.18 1.18 1.18 1.18 1.18 0 2 1 2 2 2 3 2 4 2
H(22B) 0.8482 0 0 0 0.1484 0 0 0 0 0 0 0 0 0 0 0 0 0 0 0 0 0 0 0 0 0 1.1 1.18 1.18 1.18 1.18 1.18 0 2 1 2 2 2 3 2 4 2
H(23A) 0.87(2) 0 0 0 0.130(11) 0 0 0 0 0 0 0 0 0 0 0 0 0 0 0 0 0 0 0 0 0 1.1 1.18 1.18 1.18 1.18 1.18 0 2 1 2 2 2 3 2 4 2

loop_
_atom_site_aniso_label
_atom_site_aniso_U_11
_atom_site_aniso_U_22
_atom_site_aniso_U_33
_atom_site_aniso_U_12
_atom_site_aniso_U_13
_atom_site_aniso_U_23
SI(1) 0.01369(3) 0.02595(4) 0.01799(3) 0.00058(2) -0.00117(2) -0.00495(3)
O(1) 0.01738(11) 0.01780(11) 0.01520(11) 0.00317(9) 0.00018(9) 0.00158(9)
N(1) 0.01618(10) 0.01894(11) 0.01501(10) 0.00292(9) -0.00048(8) 0.00119(9)
N(2) 0.01720(8) 0.01814(8) 0.01489(9) 0.00036(6) -0.00031(6) -0.00066(8)
C(1) 0.02211(11) 0.03238(13) 0.02778(13) 0.00816(11) 0.00042(9) -0.00333(11)
C(2) 0.01984(11) 0.04290(16) 0.02789(13) -0.00341(11) -0.00503(10) -0.01109(12)
C(3) 0.01780(11) 0.02050(11) 0.01742(11) 0.00033(9) 0.00208(9) -0.00392(10)
C(4) 0.01671(10) 0.01880(11) 0.01725(11) -0.00200(9) 0.00320(9) -0.00356(10)
C(5) 0.02327(13) 0.02042(12) 0.01817(12) -0.00036(10) 0.00284(10) -0.00207(10)
C(6) 0.02612(15) 0.02173(13) 0.02456(15) 0.00109(12) 0.00214(12) 0.00034(12)
C(7) 0.02694(16) 0.02139(14) 0.02988(17) 0.00298(12) 0.00414(14) -0.00289(14)
C(8) 0.02523(14) 0.02268(13) 0.02482(15) 0.00112(11) 0.00621(12) -0.00664(12)
C(9) 0.02206(12) 0.02213(13) 0.01956(13) 0.00011(10) 0.00379(10) -0.00572(11)
C(10) 0.01819(10) 0.03100(13) 0.01518(10) 0.00021(10) -0.00119(9) -0.00169(9)
C(11) 0.02650(14) 0.02195(13) 0.02413(13) 0.00824(11) -0.00191(11) 0.00461(11)
C(12) 0.03431(14) 0.01803(10) 0.02140(12) -0.00049(10) 0.00115(11) 0.00397(9)
C(13) 0.02291(12) 0.02089(11) 0.02948(13) -0.00284(10) -0.00055(10) 0.00532(11)
C(14) 0.01752(11) 0.02083(11) 0.01524(10) 0.00145(9) 0.00147(8) 0.00354(9)
C(15) 0.01876(10) 0.02055(10) 0.01602(10) 0.00412(9) 0.00165(7) -0.00050(9)
C(16) 0.01902(10) 0.02231(11) 0.02622(12) 0.00389(9) -0.00173(8) 0.00627(9)
C(17) 0.01645(10) 0.03026(12) 0.02142(11) -0.00123(9) 0.00055(8) 0.00062(10)
C(18) 0.02065(12) 0.03808(17) 0.03531(16) -0.00759(11) -0.00180(11) -0.01318(13)
C(19) 0.01841(9) 0.02860(12) 0.02583(12) 0.00569(10) -0.00325(8) -0.00384(11)
C(20) 0.02596(13) 0.03159(14) 0.03663(16) 0.00793(12) -0.00024(12) -0.01399(13)
C(21) 0.04132(16) 0.01819(10) 0.01772(11) -0.00707(10) -0.00122(10) 0.00052(9)
C(22) 0.0604(2) 0.03076(15) 0.01494(11) -0.01057(15) -0.00012(12) 0.00059(11)
C(23) 0.02699(14) 0.02685(14) 0.02181(13) -0.00342(12) -0.00088(10) -0.00898(12)
LI(1) 0.01824(19) 0.02176(19) 0.01587(18) 0.00063(15) 0.00025(15) -0.00068(16)

loop_
_atom_site_label
_atom_site_fract_x
_atom_site_fract_y
_atom_site_fract_z
_atom_site_occupancy
_atom_site_symmetry_multiplicity
_atom_site_U_iso_or_equiv
SI(1) 0.563006(8) 0.887918(7) 0.338792(4) 1 4 0.019
O(1) 1.01627(3) 0.86984(3) 0.375571(15) 1 4 0.017
N(1) 0.81927(3) 1.01158(3) 0.318451(14) 1 4 0.017
N(2) 0.86522(2) 1.01913(2) 0.492182(13) 1 4 0.017
C(1) 0.45515(3) 1.01899(3) 0.364844(14) 1 4 0.027
C(2) 0.44769(3) 0.80034(3) 0.284761(15) 1 4 0.030
C(3) 0.63911(3) 0.81292(3) 0.404649(15) 1 4 0.019
C(4) 0.71685(3) 0.70346(3) 0.404205(15) 1 4 0.018
C(5) 0.77625(4) 0.65409(3) 0.458768(16) 1 4 0.021
C(6) 0.85524(4) 0.55037(3) 0.459063(19) 1 4 0.024
C(7) 0.88018(4) 0.48680(4) 0.40506(2) 1 4 0.026
C(8) 0.82146(4) 0.53091(3) 0.350687(19) 1 4 0.024
C(9) 0.74336(4) 0.63556(3) 0.349986(16) 1 4 0.021
C(10) 0.71099(3) 0.94023(3) 0.286410(15) 1 4 0.021
C(11) 0.79351(4) 1.14043(3) 0.313504(17) 1 4 0.024
C(12) 0.93086(4) 1.19710(3) 0.333881(14) 1 4 0.025
C(13) 1.04324(3) 1.10638(3) 0.314323(15) 1 4 0.024
C(14) 0.96032(3) 0.99713(3) 0.291599(14) 1 4 0.018
C(15) 1.02437(3) 0.87918(3) 0.310564(14) 1 4 0.018
C(16) 1.08556(3) 0.76609(3) 0.397515(13) 1 4 0.023
C(17) 1.00498(3) 1.07443(3) 0.498509(14) 1 4 0.023
C(18) 1.02254(4) 1.13834(3) 0.560705(18) 1 4 0.031
C(19) 0.75729(3) 1.11264(3) 0.498076(14) 1 4 0.024
C(20) 0.76777(4) 1.18019(3) 0.559719(18) 1 4 0.031
C(21) 0.84726(3) 0.93344(3) 0.543170(14) 1 4 0.026
C(22) 0.85812(4) 0.99349(4) 0.606485(15) 1 4 0.035
C(23) 0.88714(4) 1.12603(3) 0.597274(18) 1 4 0.025
LI(1) 0.83466(5) 0.92843(4) 0.40785(2) 1 4 0.019
H(1A) 0.508471 1.076897 0.39724 1 4 0.04113(8)
H(1B) 0.360862 0.983559 0.385898 1 4 0.04113(8)
H(1C) 0.428025 1.075427 0.326121 1 4 0.04113(8)
H(2A) 0.504171 0.730666 0.260599 1 4 0.04531(9)
H(2B) 0.405474 0.859726 0.250013 1 4 0.04531(9)
H(2C) 0.364112 0.758809 0.310938 1 4 0.04531(9)
H(3A) 0.605031 0.839529 0.449758 1 4 0.02229(5)
H(5A) 0.758905 0.702133 0.500898 1 4 0.02475(5)
H(6A) 0.893947 0.522112 0.503173 1 4 0.02896(6)
H(7A) 0.940022 0.405477 0.404979 1 4 0.03128(6)
H(8A) 0.834893 0.48124 0.308782 1 4 0.02910(6)
H(9A) 0.699369 0.661627 0.306474 1 4 0.02550(5)
H(10A) 0.757927 0.857232 0.271133 1 4 0.02574(5)
H(10B) 0.67639 0.986897 0.245443 1 4 0.02574(5)
H(11A) 0.772222 1.160983 0.265672 1 4 0.02903(6)
H(11B) 0.702654 1.163905 0.340942 1 4 0.02903(6)
H(12A) 0.942569 1.284046 0.312607 1 4 0.02949(6)
H(12B) 0.928934 1.208838 0.383378 1 4 0.02949(6)
H(13A) 1.108877 1.141787 0.277919 1 4 0.02931(6)
H(13B) 1.10837 1.085468 0.353758 1 4 0.02931(6)
H(14A) 0.951876 1.000882 0.241902 1 4 0.02143(5)
H(15A) 0.968132 0.80527 0.289883 1 4 0.02213(5)
H(15B) 1.132982 0.875387 0.295945 1 4 0.02213(5)
H(16A) 1.044835 0.686439 0.375551 1 4 0.03377(7)
H(16B) 1.064318 0.76219 0.446468 1 4 0.03377(7)
H(16C) 1.196882 0.77435 0.38829 1 4 0.03377(7)
H(17A) 1.08228 1.003811 0.49495 1 4 0.02725(5)
H(17B) 1.013787 1.136956 0.460643 1 4 0.02725(5)
H(18A) 1.109294 1.095084 0.583988 1 4 0.03762(8)
H(18B) 1.040792 1.232359 0.552073 1 4 0.03762(8)
H(19A) 0.772678 1.176066 0.461023 1 4 0.02914(6)
H(19B) 0.656607 1.067829 0.496176 1 4 0.02914(6)
H(20A) 0.793046 1.273225 0.551672 1 4 0.03767(8)
H(20B) 0.670841 1.170831 0.585343 1 4 0.03767(8)
H(21A) 0.743541 0.894724 0.538758 1 4 0.03089(6)
H(21B) 0.928638 0.866348 0.538999 1 4 0.03089(6)
H(22A) 0.759487 0.982782 0.630678 1 4 0.04245(9)
H(22B) 0.940082 0.95232 0.633771 1 4 0.04245(9)
H(23A) 0.895147 1.169974 0.641568 1 4 0.03026(7)

loop_
_atom_type_symbol
_atom_type_description
_atom_type_scat_dispersion_real
_atom_type_scat_dispersion_imag
_atom_type_scat_source
C C 0.0033 0.0016 'International Tables Vol C Tables 4.2.6.8 and 6.1.1.4'
H H 0.0000 0.0000 'International Tables Vol C Tables 4.2.6.8 and 6.1.1.4'
Li Li -0.0003 0.0001 'International Tables Vol C Tables 4.2.6.8 and 6.1.1.4'
N N 0.0061 0.0033 'International Tables Vol C Tables 4.2.6.8 and 6.1.1.4'
Si Si 0.0817 0.0704 'International Tables Vol C Tables 4.2.6.8 and 6.1.1.4'
O O 0.0106 0.0060 'International Tables Vol C Tables 4.2.6.8 and 6.1.1.4'

loop_
_geom_angle_atom_site_label_1
_geom_angle_atom_site_label_2
_geom_angle_atom_site_label_3
_geom_angle
_geom_angle_site_symmetry_1
_geom_angle_site_symmetry_2
_geom_angle_site_symmetry_3
_geom_angle_publ_flag
C(1) SI(1) C(2) 105.982(14) 1_555 1_555 1_555 yes
C(1) SI(1) C(3) 110.081(14) 1_555 1_555 1_555 yes
C(1) SI(1) C(10) 110.166(14) 1_555 1_555 1_555 yes
C(2) SI(1) C(3) 118.990(16) 1_555 1_555 1_555 yes
C(2) SI(1) C(10) 102.695(15) 1_555 1_555 1_555 yes
C(3) SI(1) C(10) 108.560(14) 1_555 1_555 1_555 yes
C(15) O(1) C(16) 111.69(3) 1_555 1_555 1_555 yes
C(15) O(1) LI(1) 112.08(3) 1_555 1_555 1_555 yes
C(15) O(1) H(15A) 29.947(14) 1_555 1_555 1_555 yes
C(15) O(1) H(15B) 29.674(12) 1_555 1_555 1_555 yes
C(16) O(1) LI(1) 124.01(3) 1_555 1_555 1_555 yes
C(10) N(1) C(11) 112.33(3) 1_555 1_555 1_555 yes
C(10) N(1) C(14) 112.99(3) 1_555 1_555 1_555 yes
C(10) N(1) LI(1) 103.75(2) 1_555 1_555 1_555 yes
C(11) N(1) C(14) 103.39(3) 1_555 1_555 1_555 yes
C(11) N(1) LI(1) 120.09(3) 1_555 1_555 1_555 yes
C(14) N(1) LI(1) 104.28(2) 1_555 1_555 1_555 yes
C(17) N(2) C(19) 108.89(2) 1_555 1_555 1_555 yes
C(17) N(2) C(21) 107.93(2) 1_555 1_555 1_555 yes
C(17) N(2) LI(1) 113.99(2) 1_555 1_555 1_555 yes
C(19) N(2) C(21) 108.42(2) 1_555 1_555 1_555 yes
C(19) N(2) LI(1) 108.69(2) 1_555 1_555 1_555 yes
C(21) N(2) LI(1) 108.79(2) 1_555 1_555 1_555 yes
SI(1) C(1) H(1A) 113.99(2) 1_555 1_555 1_555 yes
SI(1) C(1) H(1B) 107.14(2) 1_555 1_555 1_555 yes
SI(1) C(1) H(1C) 110.62(2) 1_555 1_555 1_555 yes
H(1A) C(1) H(1B) 109.50(3) 1_555 1_555 1_555 yes
H(1A) C(1) H(1C) 105.49(3) 1_555 1_555 1_555 yes
H(1B) C(1) H(1C) 110.09(3) 1_555 1_555 1_555 yes
SI(1) C(2) H(2A) 112.77(2) 1_555 1_555 1_555 yes
SI(1) C(2) H(2B) 109.34(3) 1_555 1_555 1_555 yes
SI(1) C(2) H(2C) 108.98(2) 1_555 1_555 1_555 yes
H(2A) C(2) H(2B) 106.79(3) 1_555 1_555 1_555 yes
H(2A) C(2) H(2C) 108.08(3) 1_555 1_555 1_555 yes
H(2B) C(2) H(2C) 110.87(3) 1_555 1_555 1_555 yes
SI(1) C(3) C(4) 126.78(2) 1_555 1_555 1_555 yes
SI(1) C(3) LI(1) 95.088(18) 1_555 1_555 1_555 yes
SI(1) C(3) H(3A) 118.10(2) 1_555 1_555 1_555 yes
C(4) C(3) LI(1) 93.63(2) 1_555 1_555 1_555 yes
C(4) C(3) H(3A) 113.56(3) 1_555 1_555 1_555 yes
LI(1) C(3) H(3A) 93.57(2) 1_555 1_555 1_555 yes
C(3) C(4) C(5) 122.13(3) 1_555 1_555 1_555 yes
C(3) C(4) C(9) 123.65(3) 1_555 1_555 1_555 yes
C(5) C(4) C(9) 114.22(3) 1_555 1_555 1_555 yes
C(4) C(5) C(6) 123.05(3) 1_555 1_555 1_555 yes
C(4) C(5) H(5A) 116.94(3) 1_555 1_555 1_555 yes
C(6) C(5) H(5A) 119.99(4) 1_555 1_555 1_555 yes
C(5) C(6) C(7) 121.19(4) 1_555 1_555 1_555 yes
C(5) C(6) H(6A) 115.98(4) 1_555 1_555 1_555 yes
C(7) C(6) H(6A) 122.83(4) 1_555 1_555 1_555 yes
C(6) C(7) C(8) 117.59(3) 1_555 1_555 1_555 yes
C(6) C(7) H(7A) 121.67(4) 1_555 1_555 1_555 yes
C(8) C(7) H(7A) 120.72(4) 1_555 1_555 1_555 yes
C(7) C(8) C(9) 121.49(3) 1_555 1_555 1_555 yes
C(7) C(8) H(8A) 119.05(4) 1_555 1_555 1_555 yes
C(9) C(8) H(8A) 119.44(4) 1_555 1_555 1_555 yes
C(4) C(9) C(8) 122.45(3) 1_555 1_555 1_555 yes
C(4) C(9) H(9A) 120.88(3) 1_555 1_555 1_555 yes
C(8) C(9) H(9A) 116.62(3) 1_555 1_555 1_555 yes
SI(1) C(10) N(1) 113.67(2) 1_555 1_555 1_555 yes
SI(1) C(10) H(10A) 103.00(2) 1_555 1_555 1_555 yes
SI(1) C(10) H(10B) 114.45(2) 1_555 1_555 1_555 yes
N(1) C(10) H(10A) 108.64(3) 1_555 1_555 1_555 yes
N(1) C(10) H(10B) 109.77(3) 1_555 1_555 1_555 yes
H(10A) C(10) H(10B) 106.72(3) 1_555 1_555 1_555 yes
N(1) C(11) C(12) 104.19(3) 1_555 1_555 1_555 yes
N(1) C(11) H(11A) 108.09(3) 1_555 1_555 1_555 yes
N(1) C(11) H(11B) 109.39(3) 1_555 1_555 1_555 yes
C(12) C(11) H(11A) 110.59(3) 1_555 1_555 1_555 yes
C(12) C(11) H(11B) 115.23(3) 1_555 1_555 1_555 yes
H(11A) C(11) H(11B) 109.06(3) 1_555 1_555 1_555 yes
C(11) C(12) C(13) 104.09(2) 1_555 1_555 1_555 yes
C(11) C(12) H(12A) 109.85(3) 1_555 1_555 1_555 yes
C(11) C(12) H(12B) 108.97(3) 1_555 1_555 1_555 yes
C(13) C(12) H(12A) 113.86(3) 1_555 1_555 1_555 yes
C(13) C(12) H(12B) 111.50(3) 1_555 1_555 1_555 yes
H(12A) C(12) H(12B) 108.43(3) 1_555 1_555 1_555 yes
C(12) C(13) C(14) 104.88(2) 1_555 1_555 1_555 yes
C(12) C(13) H(13A) 111.24(2) 1_555 1_555 1_555 yes
C(12) C(13) H(13B) 108.88(3) 1_555 1_555 1_555 yes
C(14) C(13) H(13A) 110.70(3) 1_555 1_555 1_555 yes
C(14) C(13) H(13B) 112.10(3) 1_555 1_555 1_555 yes
H(13A) C(13) H(13B) 109.00(3) 1_555 1_555 1_555 yes
N(1) C(14) C(13) 104.72(3) 1_555 1_555 1_555 yes
N(1) C(14) C(15) 110.86(2) 1_555 1_555 1_555 yes
N(1) C(14) H(14A) 108.81(2) 1_555 1_555 1_555 yes
C(13) C(14) C(15) 113.58(2) 1_555 1_555 1_555 yes
C(13) C(14) H(14A) 109.10(2) 1_555 1_555 1_555 yes
C(15) C(14) H(14A) 109.59(3) 1_555 1_555 1_555 yes
O(1) C(15) C(14) 108.29(3) 1_555 1_555 1_555 yes
O(1) C(15) H(15A) 109.25(3) 1_555 1_555 1_555 yes
O(1) C(15) H(15B) 109.93(2) 1_555 1_555 1_555 yes
C(14) C(15) H(15A) 110.77(2) 1_555 1_555 1_555 yes
C(14) C(15) H(15B) 109.87(2) 1_555 1_555 1_555 yes
H(15A) C(15) H(15B) 108.72(3) 1_555 1_555 1_555 yes
O(1) C(16) H(16A) 111.07(3) 1_555 1_555 1_555 yes
O(1) C(16) H(16B) 106.02(3) 1_555 1_555 1_555 yes
O(1) C(16) H(16C) 108.88(3) 1_555 1_555 1_555 yes
H(16A) C(16) H(16B) 109.40(3) 1_555 1_555 1_555 yes
H(16A) C(16) H(16C) 109.84(3) 1_555 1_555 1_555 yes
H(16B) C(16) H(16C) 111.59(2) 1_555 1_555 1_555 yes
N(2) C(17) C(18) 112.04(3) 1_555 1_555 1_555 yes
N(2) C(17) H(17A) 107.50(2) 1_555 1_555 1_555 yes
N(2) C(17) H(17B) 105.69(2) 1_555 1_555 1_555 yes
C(18) C(17) H(17A) 109.17(3) 1_555 1_555 1_555 yes
C(18) C(17) H(17B) 110.97(3) 1_555 1_555 1_555 yes
H(17A) C(17) H(17B) 111.40(3) 1_555 1_555 1_555 yes
C(17) C(18) C(23) 108.93(3) 1_555 1_555 1_555 yes
C(17) C(18) H(18A) 106.56(3) 1_555 1_555 1_555 yes
C(17) C(18) H(18B) 108.51(3) 1_555 1_555 1_555 yes
C(23) C(18) H(18A) 111.27(3) 1_555 1_555 1_555 yes
C(23) C(18) H(18B) 108.34(3) 1_555 1_555 1_555 yes
H(18A) C(18) H(18B) 113.12(3) 1_555 1_555 1_555 yes
N(2) C(19) C(20) 112.28(3) 1_555 1_555 1_555 yes
N(2) C(19) H(19A) 107.87(2) 1_555 1_555 1_555 yes
N(2) C(19) H(19B) 106.60(3) 1_555 1_555 1_555 yes
C(20) C(19) H(19A) 108.36(3) 1_555 1_555 1_555 yes
C(20) C(19) H(19B) 108.53(3) 1_555 1_555 1_555 yes
H(19A) C(19) H(19B) 113.27(3) 1_555 1_555 1_555 yes
C(19) C(20) C(23) 108.53(3) 1_555 1_555 1_555 yes
C(19) C(20) H(20A) 110.25(3) 1_555 1_555 1_555 yes
C(19) C(20) H(20B) 110.10(3) 1_555 1_555 1_555 yes
C(23) C(20) H(20A) 107.62(3) 1_555 1_555 1_555 yes
C(23) C(20) H(20B) 108.81(3) 1_555 1_555 1_555 yes
H(20A) C(20) H(20B) 111.43(3) 1_555 1_555 1_555 yes
N(2) C(21) C(22) 112.34(3) 1_555 1_555 1_555 yes
N(2) C(21) H(21A) 107.43(2) 1_555 1_555 1_555 yes
N(2) C(21) H(21B) 107.77(3) 1_555 1_555 1_555 yes
C(22) C(21) H(21A) 108.43(3) 1_555 1_555 1_555 yes
C(22) C(21) H(21B) 109.30(3) 1_555 1_555 1_555 yes
C(21) C(22) C(23) 108.75(3) 1_555 1_555 1_555 yes
C(21) C(22) H(22A) 109.14(3) 1_555 1_555 1_555 yes
C(21) C(22) H(22B) 110.65(3) 1_555 1_555 1_555 yes
C(23) C(22) H(22A) 109.21(3) 1_555 1_555 1_555 yes
C(23) C(22) H(22B) 110.83(3) 1_555 1_555 1_555 yes
H(22A) C(22) H(22B) 108.23(3) 1_555 1_555 1_555 yes
C(18) C(23) C(20) 108.48(3) 1_555 1_555 1_555 yes
C(18) C(23) C(22) 108.11(3) 1_555 1_555 1_555 yes
C(18) C(23) H(23A) 111.28(3) 1_555 1_555 1_555 yes
C(20) C(23) C(22) 108.80(3) 1_555 1_555 1_555 yes
C(20) C(23) H(23A) 110.30(3) 1_555 1_555 1_555 yes
C(22) C(23) H(23A) 109.80(3) 1_555 1_555 1_555 yes
O(1) LI(1) N(1) 83.32(2) 1_555 1_555 1_555 yes
O(1) LI(1) N(2) 110.22(2) 1_555 1_555 1_555 yes
O(1) LI(1) C(3) 121.21(3) 1_555 1_555 1_555 yes
N(1) LI(1) N(2) 125.56(2) 1_555 1_555 1_555 yes
N(1) LI(1) C(3) 99.35(2) 1_555 1_555 1_555 yes
N(2) LI(1) C(3) 114.41(2) 1_555 1_555 1_555 yes

loop_
_geom_bond_atom_site_label_1
_geom_bond_atom_site_label_2
_geom_bond_distance
_geom_bond_site_symmetry_1
_geom_bond_site_symmetry_2
_geom_bond_publ_flag
SI(1) C(1) 1.8817(3) 1_555 1_555 yes
SI(1) C(2) 1.8860(3) 1_555 1_555 yes
SI(1) C(3) 1.8131(4) 1_555 1_555 yes
SI(1) C(10) 1.9070(4) 1_555 1_555 yes
O(1) C(15) 1.4202(4) 1_555 1_555 yes
O(1) C(16) 1.4208(4) 1_555 1_555 yes
O(1) LI(1) 1.9820(6) 1_555 1_555 yes
N(1) C(10) 1.4811(4) 1_555 1_555 yes
N(1) C(11) 1.4695(4) 1_555 1_555 yes
N(1) C(14) 1.4762(4) 1_555 1_555 yes
N(1) LI(1) 2.1618(5) 1_555 1_555 yes
N(2) C(17) 1.4772(4) 1_555 1_555 yes
N(2) C(19) 1.4754(4) 1_555 1_555 yes
N(2) C(21) 1.4776(4) 1_555 1_555 yes
N(2) LI(1) 2.1180(5) 1_555 1_555 yes
C(1) H(1A) 1.0850(3) 1_555 1_555 yes
C(1) H(1B) 1.0850(3) 1_555 1_555 yes
C(1) H(1C) 1.0850(3) 1_555 1_555 yes
C(2) H(2A) 1.0850(3) 1_555 1_555 yes
C(2) H(2B) 1.0850(3) 1_555 1_555 yes
C(2) H(2C) 1.0850(3) 1_555 1_555 yes
C(3) C(4) 1.4343(4) 1_555 1_555 yes
C(3) LI(1) 2.2725(6) 1_555 1_555 yes
C(3) H(3A) 1.0760(3) 1_555 1_555 yes
C(4) C(5) 1.4272(5) 1_555 1_555 yes
C(4) C(9) 1.4266(4) 1_555 1_555 yes
C(5) C(6) 1.3859(5) 1_555 1_555 yes
C(5) H(5A) 1.0760(3) 1_555 1_555 yes
C(6) C(7) 1.3947(6) 1_555 1_555 yes
C(6) H(6A) 1.0760(4) 1_555 1_555 yes
C(7) C(8) 1.3992(6) 1_555 1_555 yes
C(7) H(7A) 1.0760(4) 1_555 1_555 yes
C(8) C(9) 1.3902(5) 1_555 1_555 yes
C(8) H(8A) 1.0760(4) 1_555 1_555 yes
C(9) H(9A) 1.0760(4) 1_555 1_555 yes
C(10) H(10A) 1.0850(3) 1_555 1_555 yes
C(10) H(10B) 1.0850(3) 1_555 1_555 yes
C(11) C(12) 1.5226(5) 1_555 1_555 yes
C(11) H(11A) 1.0850(4) 1_555 1_555 yes
C(11) H(11B) 1.0850(4) 1_555 1_555 yes
C(12) C(13) 1.5382(5) 1_555 1_555 yes
C(12) H(12A) 1.0850(3) 1_555 1_555 yes
C(12) H(12B) 1.0850(3) 1_555 1_555 yes
C(13) C(14) 1.5399(4) 1_555 1_555 yes
C(13) H(13A) 1.0850(3) 1_555 1_555 yes
C(13) H(13B) 1.0850(3) 1_555 1_555 yes
C(14) C(15) 1.5143(4) 1_555 1_555 yes
C(14) H(14A) 1.0850(3) 1_555 1_555 yes
C(15) H(15A) 1.0850(3) 1_555 1_555 yes
C(15) H(15B) 1.0850(3) 1_555 1_555 yes
C(16) H(16A) 1.0850(3) 1_555 1_555 yes
C(16) H(16B) 1.0850(3) 1_555 1_555 yes
C(16) H(16C) 1.0850(3) 1_555 1_555 yes
C(17) C(18) 1.5403(5) 1_555 1_555 yes
C(17) H(17A) 1.0850(3) 1_555 1_555 yes
C(17) H(17B) 1.0850(3) 1_555 1_555 yes
C(18) C(23) 1.5235(5) 1_555 1_555 yes
C(18) H(18A) 1.0850(3) 1_555 1_555 yes
C(18) H(18B) 1.0850(4) 1_555 1_555 yes
C(19) C(20) 1.5435(5) 1_555 1_555 yes
C(19) H(19A) 1.0850(3) 1_555 1_555 yes
C(19) H(19B) 1.0850(3) 1_555 1_555 yes
C(20) C(23) 1.5278(6) 1_555 1_555 yes
C(20) H(20A) 1.0850(4) 1_555 1_555 yes
C(20) H(20B) 1.0850(3) 1_555 1_555 yes
C(21) C(22) 1.5367(4) 1_555 1_555 yes
C(21) H(21A) 1.0850(3) 1_555 1_555 yes
C(21) H(21B) 1.0850(3) 1_555 1_555 yes
C(22) C(23) 1.5251(5) 1_555 1_555 yes
C(22) H(22A) 1.0850(4) 1_555 1_555 yes
C(22) H(22B) 1.0850(4) 1_555 1_555 yes
C(23) H(23A) 1.0850(4) 1_555 1_555 yes

loop_
_geom_torsion_atom_site_label_1
_geom_torsion_atom_site_label_2
_geom_torsion_atom_site_label_3
_geom_torsion_atom_site_label_4
_geom_torsion
_geom_torsion_site_symmetry_1
_geom_torsion_site_symmetry_2
_geom_torsion_site_symmetry_3
_geom_torsion_site_symmetry_4
_geom_torsion_publ_flag
C(2) SI(1) C(1) H(1A) 178.88(3) 1_555 1_555 1_555 1_555 yes
C(2) SI(1) C(1) H(1B) 57.58(2) 1_555 1_555 1_555 1_555 yes
C(2) SI(1) C(1) H(1C) -62.43(2) 1_555 1_555 1_555 1_555 yes
C(1) SI(1) C(2) H(2A) 170.21(3) 1_555 1_555 1_555 1_555 yes
C(1) SI(1) C(2) H(2B) 51.57(2) 1_555 1_555 1_555 1_555 yes
C(1) SI(1) C(2) H(2C) -69.77(2) 1_555 1_555 1_555 1_555 yes
C(1) SI(1) C(3) C(4) 173.80(3) 1_555 1_555 1_555 1_555 yes
C(1) SI(1) C(3) LI(1) -87.809(19) 1_555 1_555 1_555 1_555 yes
C(3) SI(1) C(1) H(1A) 48.98(2) 1_555 1_555 1_555 1_555 yes
C(3) SI(1) C(1) H(1B) -72.33(2) 1_555 1_555 1_555 1_555 yes
C(3) SI(1) C(1) H(1C) 167.66(3) 1_555 1_555 1_555 1_555 yes
C(1) SI(1) C(3) H(3A) 8.99(2) 1_555 1_555 1_555 1_555 yes
C(1) SI(1) C(10) N(1) 68.10(2) 1_555 1_555 1_555 1_555 yes
C(10) SI(1) C(1) H(1A) -70.71(2) 1_555 1_555 1_555 1_555 yes
C(10) SI(1) C(1) H(1B) 167.98(3) 1_555 1_555 1_555 1_555 yes
C(10) SI(1) C(1) H(1C) 47.97(2) 1_555 1_555 1_555 1_555 yes
C(1) SI(1) C(10) H(10A) -174.55(3) 1_555 1_555 1_555 1_555 yes
C(1) SI(1) C(10) H(10B) -59.13(2) 1_555 1_555 1_555 1_555 yes
C(2) SI(1) C(3) C(4) 51.27(3) 1_555 1_555 1_555 1_555 yes
C(2) SI(1) C(3) LI(1) 149.66(2) 1_555 1_555 1_555 1_555 yes
C(3) SI(1) C(2) H(2A) -65.25(3) 1_555 1_555 1_555 1_555 yes
C(3) SI(1) C(2) H(2B) 176.11(3) 1_555 1_555 1_555 1_555 yes
C(3) SI(1) C(2) H(2C) 54.78(2) 1_555 1_555 1_555 1_555 yes
C(2) SI(1) C(3) H(3A) -113.54(3) 1_555 1_555 1_555 1_555 yes
C(2) SI(1) C(10) N(1) -179.35(3) 1_555 1_555 1_555 1_555 yes
C(10) SI(1) C(2) H(2A) 54.61(2) 1_555 1_555 1_555 1_555 yes
C(10) SI(1) C(2) H(2B) -64.03(2) 1_555 1_555 1_555 1_555 yes
C(10) SI(1) C(2) H(2C) 174.63(3) 1_555 1_555 1_555 1_555 yes
C(2) SI(1) C(10) H(10A) -62.01(2) 1_555 1_555 1_555 1_555 yes
C(2) SI(1) C(10) H(10B) 53.42(2) 1_555 1_555 1_555 1_555 yes
C(3) SI(1) C(10) N(1) -52.50(2) 1_555 1_555 1_555 1_555 yes
C(10) SI(1) C(3) C(4) -65.54(3) 1_555 1_555 1_555 1_555 yes
C(10) SI(1) C(3) LI(1) 32.850(17) 1_555 1_555 1_555 1_555 yes
C(10) SI(1) C(3) H(3A) 129.65(3) 1_555 1_555 1_555 1_555 yes
C(3) SI(1) C(10) H(10A) 64.84(2) 1_555 1_555 1_555 1_555 yes
C(3) SI(1) C(10) H(10B) -179.73(3) 1_555 1_555 1_555 1_555 yes
C(16) O(1) C(15) C(14) -174.79(4) 1_555 1_555 1_555 1_555 yes
C(16) O(1) C(15) H(14A) 179.70(4) 1_555 1_555 1_555 1_555 yes
C(16) O(1) C(15) H(15A) 64.48(3) 1_555 1_555 1_555 1_555 yes
C(16) O(1) C(15) H(15B) -54.75(3) 1_555 1_555 1_555 1_555 yes
C(15) O(1) C(16) H(16A) -55.49(3) 1_555 1_555 1_555 1_555 yes
C(15) O(1) C(16) H(16B) -174.23(4) 1_555 1_555 1_555 1_555 yes
C(15) O(1) C(16) H(16C) 65.59(3) 1_555 1_555 1_555 1_555 yes
C(15) O(1) LI(1) N(1) -16.99(2) 1_555 1_555 1_555 1_555 yes
C(15) O(1) LI(1) N(2) -142.50(3) 1_555 1_555 1_555 1_555 yes
C(15) O(1) LI(1) C(3) 79.93(3) 1_555 1_555 1_555 1_555 yes
LI(1) O(1) C(15) C(14) 41.02(3) 1_555 1_555 1_555 1_555 yes
LI(1) O(1) C(15) H(15A) -79.71(3) 1_555 1_555 1_555 1_555 yes
LI(1) O(1) C(15) H(15B) 161.06(3) 1_555 1_555 1_555 1_555 yes
C(16) O(1) LI(1) N(1) -156.01(3) 1_555 1_555 1_555 1_555 yes
C(16) O(1) LI(1) N(2) 78.49(3) 1_555 1_555 1_555 1_555 yes
C(16) O(1) LI(1) C(3) -59.09(3) 1_555 1_555 1_555 1_555 yes
LI(1) O(1) C(16) H(16A) 83.66(3) 1_555 1_555 1_555 1_555 yes
LI(1) O(1) C(16) H(16B) -35.08(3) 1_555 1_555 1_555 1_555 yes
LI(1) O(1) C(16) H(16C) -155.26(4) 1_555 1_555 1_555 1_555 yes
C(11) N(1) C(10) SI(1) -94.72(3) 1_555 1_555 1_555 1_555 yes
C(10) N(1) C(11) C(12) -165.94(4) 1_555 1_555 1_555 1_555 yes
C(11) N(1) C(10) H(10A) 151.26(4) 1_555 1_555 1_555 1_555 yes
C(11) N(1) C(10) H(10B) 34.91(3) 1_555 1_555 1_555 1_555 yes
C(10) N(1) C(11) H(11A) -48.28(3) 1_555 1_555 1_555 1_555 yes
C(10) N(1) C(11) H(11B) 70.34(3) 1_555 1_555 1_555 1_555 yes
C(14) N(1) C(10) SI(1) 148.78(3) 1_555 1_555 1_555 1_555 yes
C(10) N(1) C(14) C(13) 160.65(3) 1_555 1_555 1_555 1_555 yes
C(10) N(1) C(14) C(15) -76.48(3) 1_555 1_555 1_555 1_555 yes
C(14) N(1) C(10) H(10A) 34.77(3) 1_555 1_555 1_555 1_555 yes
C(14) N(1) C(10) H(10B) -81.59(3) 1_555 1_555 1_555 1_555 yes
C(10) N(1) C(14) H(14A) 44.11(3) 1_555 1_555 1_555 1_555 yes
LI(1) N(1) C(10) SI(1) 36.47(2) 1_555 1_555 1_555 1_555 yes
C(10) N(1) LI(1) O(1) 107.61(3) 1_555 1_555 1_555 1_555 yes
C(10) N(1) LI(1) N(2) -142.27(4) 1_555 1_555 1_555 1_555 yes
C(10) N(1) LI(1) C(3) -13.02(2) 1_555 1_555 1_555 1_555 yes
LI(1) N(1) C(10) H(10A) -77.55(3) 1_555 1_555 1_555 1_555 yes
LI(1) N(1) C(10) H(10B) 166.10(3) 1_555 1_555 1_555 1_555 yes
C(14) N(1) C(11) C(12) -43.82(3) 1_555 1_555 1_555 1_555 yes
C(11) N(1) C(14) C(13) 38.97(3) 1_555 1_555 1_555 1_555 yes
C(11) N(1) C(14) C(15) 161.84(3) 1_555 1_555 1_555 1_555 yes
C(14) N(1) C(11) H(11A) 73.84(3) 1_555 1_555 1_555 1_555 yes
C(14) N(1) C(11) H(11B) -167.54(4) 1_555 1_555 1_555 1_555 yes
C(11) N(1) C(14) H(14A) -77.57(3) 1_555 1_555 1_555 1_555 yes
C(11) N(1) LI(1) O(1) -125.95(3) 1_555 1_555 1_555 1_555 yes
C(11) N(1) LI(1) N(2) -15.83(3) 1_555 1_555 1_555 1_555 yes
C(11) N(1) LI(1) C(3) 113.42(3) 1_555 1_555 1_555 1_555 yes
LI(1) N(1) C(11) C(12) 71.71(3) 1_555 1_555 1_555 1_555 yes
LI(1) N(1) C(11) H(11A) -170.63(4) 1_555 1_555 1_555 1_555 yes
LI(1) N(1) C(11) H(11B) -52.01(3) 1_555 1_555 1_555 1_555 yes
C(14) N(1) LI(1) O(1) -10.89(2) 1_555 1_555 1_555 1_555 yes
C(14) N(1) LI(1) N(2) 99.23(3) 1_555 1_555 1_555 1_555 yes
C(14) N(1) LI(1) C(3) -131.52(3) 1_555 1_555 1_555 1_555 yes
LI(1) N(1) C(14) C(13) -87.35(3) 1_555 1_555 1_555 1_555 yes
LI(1) N(1) C(14) C(15) 35.51(2) 1_555 1_555 1_555 1_555 yes
LI(1) N(1) C(14) H(14A) 156.10(3) 1_555 1_555 1_555 1_555 yes
C(19) N(2) C(17) C(18) 58.93(3) 1_555 1_555 1_555 1_555 yes
C(17) N(2) C(19) C(20) -57.67(3) 1_555 1_555 1_555 1_555 yes
C(19) N(2) C(17) H(17A) 178.87(3) 1_555 1_555 1_555 1_555 yes
C(19) N(2) C(17) H(17B) -62.06(2) 1_555 1_555 1_555 1_555 yes
C(17) N(2) C(19) H(19A) 61.66(3) 1_555 1_555 1_555 1_555 yes
C(17) N(2) C(19) H(19B) -176.38(3) 1_555 1_555 1_555 1_555 yes
C(21) N(2) C(17) C(18) -58.57(3) 1_555 1_555 1_555 1_555 yes
C(17) N(2) C(21) C(22) 59.60(3) 1_555 1_555 1_555 1_555 yes
C(21) N(2) C(17) H(17A) 61.37(3) 1_555 1_555 1_555 1_555 yes
C(21) N(2) C(17) H(17B) -179.56(3) 1_555 1_555 1_555 1_555 yes
C(17) N(2) C(21) H(21A) 178.76(3) 1_555 1_555 1_555 1_555 yes
C(17) N(2) C(21) H(21B) -60.86(3) 1_555 1_555 1_555 1_555 yes
C(17) N(2) LI(1) O(1) 27.87(2) 1_555 1_555 1_555 1_555 yes
C(17) N(2) LI(1) N(1) -68.50(3) 1_555 1_555 1_555 1_555 yes
C(17) N(2) LI(1) C(3) 168.55(3) 1_555 1_555 1_555 1_555 yes
LI(1) N(2) C(17) C(18) -179.53(3) 1_555 1_555 1_555 1_555 yes
LI(1) N(2) C(17) H(17A) -59.59(2) 1_555 1_555 1_555 1_555 yes
LI(1) N(2) C(17) H(17B) 59.48(2) 1_555 1_555 1_555 1_555 yes
C(21) N(2) C(19) C(20) 59.52(3) 1_555 1_555 1_555 1_555 yes
C(19) N(2) C(21) C(22) -58.20(3) 1_555 1_555 1_555 1_555 yes
C(21) N(2) C(19) H(19A) 178.84(3) 1_555 1_555 1_555 1_555 yes
C(21) N(2) C(19) H(19B) -59.20(3) 1_555 1_555 1_555 1_555 yes
C(19) N(2) C(21) H(21A) 60.96(3) 1_555 1_555 1_555 1_555 yes
C(19) N(2) C(21) H(21B) -178.66(3) 1_555 1_555 1_555 1_555 yes
C(19) N(2) LI(1) O(1) 149.52(3) 1_555 1_555 1_555 1_555 yes
C(19) N(2) LI(1) N(1) 53.15(3) 1_555 1_555 1_555 1_555 yes
C(19) N(2) LI(1) C(3) -69.79(3) 1_555 1_555 1_555 1_555 yes
LI(1) N(2) C(19) C(20) 177.61(3) 1_555 1_555 1_555 1_555 yes
LI(1) N(2) C(19) H(19A) -63.06(2) 1_555 1_555 1_555 1_555 yes
LI(1) N(2) C(19) H(19B) 58.90(2) 1_555 1_555 1_555 1_555 yes
C(21) N(2) LI(1) O(1) -92.61(3) 1_555 1_555 1_555 1_555 yes
C(21) N(2) LI(1) N(1) 171.02(4) 1_555 1_555 1_555 1_555 yes
C(21) N(2) LI(1) C(3) 48.07(2) 1_555 1_555 1_555 1_555 yes
LI(1) N(2) C(21) C(22) -176.24(3) 1_555 1_555 1_555 1_555 yes
LI(1) N(2) C(21) H(21A) -57.08(2) 1_555 1_555 1_555 1_555 yes
LI(1) N(2) C(21) H(21B) 63.30(3) 1_555 1_555 1_555 1_555 yes
H(1A) C(1) SI(1) C(2) 178.88(3) 1_555 1_555 1_555 1_555 yes
H(1A) C(1) SI(1) C(3) 48.98(2) 1_555 1_555 1_555 1_555 yes
H(1A) C(1) SI(1) C(10) -70.71(2) 1_555 1_555 1_555 1_555 yes
H(1B) C(1) SI(1) C(2) 57.58(2) 1_555 1_555 1_555 1_555 yes
H(1B) C(1) SI(1) C(3) -72.33(2) 1_555 1_555 1_555 1_555 yes
H(1B) C(1) SI(1) C(10) 167.98(3) 1_555 1_555 1_555 1_555 yes
H(1C) C(1) SI(1) C(2) -62.43(2) 1_555 1_555 1_555 1_555 yes
H(1C) C(1) SI(1) C(3) 167.66(3) 1_555 1_555 1_555 1_555 yes
H(1C) C(1) SI(1) C(10) 47.97(2) 1_555 1_555 1_555 1_555 yes
H(2A) C(2) SI(1) C(1) 170.21(3) 1_555 1_555 1_555 1_555 yes
H(2A) C(2) SI(1) C(3) -65.25(3) 1_555 1_555 1_555 1_555 yes
H(2A) C(2) SI(1) C(10) 54.61(2) 1_555 1_555 1_555 1_555 yes
H(2B) C(2) SI(1) C(1) 51.57(2) 1_555 1_555 1_555 1_555 yes
H(2B) C(2) SI(1) C(3) 176.11(3) 1_555 1_555 1_555 1_555 yes
H(2B) C(2) SI(1) C(10) -64.03(2) 1_555 1_555 1_555 1_555 yes
H(2C) C(2) SI(1) C(1) -69.77(2) 1_555 1_555 1_555 1_555 yes
H(2C) C(2) SI(1) C(3) 54.78(2) 1_555 1_555 1_555 1_555 yes
H(2C) C(2) SI(1) C(10) 174.63(3) 1_555 1_555 1_555 1_555 yes
C(4) C(3) SI(1) C(1) 173.80(3) 1_555 1_555 1_555 1_555 yes
C(4) C(3) SI(1) C(2) 51.27(3) 1_555 1_555 1_555 1_555 yes
SI(1) C(3) C(4) C(5) 177.92(5) 1_555 1_555 1_555 1_555 yes
SI(1) C(3) C(4) C(9) -1.21(3) 1_555 1_555 1_555 1_555 yes
C(4) C(3) SI(1) C(10) -65.54(3) 1_555 1_555 1_555 1_555 yes
SI(1) C(3) LI(1) O(1) -102.07(3) 1_555 1_555 1_555 1_555 yes
SI(1) C(3) LI(1) N(1) -14.245(19) 1_555 1_555 1_555 1_555 yes
SI(1) C(3) LI(1) N(2) 121.97(2) 1_555 1_555 1_555 1_555 yes
LI(1) C(3) SI(1) C(1) -87.809(19) 1_555 1_555 1_555 1_555 yes
LI(1) C(3) SI(1) C(2) 149.66(2) 1_555 1_555 1_555 1_555 yes
LI(1) C(3) SI(1) C(10) 32.850(17) 1_555 1_555 1_555 1_555 yes
H(3A) C(3) SI(1) C(1) 8.99(2) 1_555 1_555 1_555 1_555 yes
H(3A) C(3) SI(1) C(2) -113.54(3) 1_555 1_555 1_555 1_555 yes
H(3A) C(3) SI(1) C(10) 129.65(3) 1_555 1_555 1_555 1_555 yes
C(4) C(3) LI(1) O(1) 25.38(3) 1_555 1_555 1_555 1_555 yes
C(4) C(3) LI(1) N(1) 113.20(3) 1_555 1_555 1_555 1_555 yes
C(4) C(3) LI(1) N(2) -110.58(3) 1_555 1_555 1_555 1_555 yes
LI(1) C(3) C(4) C(5) 78.80(3) 1_555 1_555 1_555 1_555 yes
LI(1) C(3) C(4) C(9) -100.32(3) 1_555 1_555 1_555 1_555 yes
H(3A) C(3) C(4) C(5) -16.69(3) 1_555 1_555 1_555 1_555 yes
H(3A) C(3) C(4) C(9) 164.19(5) 1_555 1_555 1_555 1_555 yes
H(3A) C(3) LI(1) O(1) 139.29(3) 1_555 1_555 1_555 1_555 yes
H(3A) C(3) LI(1) N(1) -132.89(3) 1_555 1_555 1_555 1_555 yes
H(3A) C(3) LI(1) N(2) 3.33(2) 1_555 1_555 1_555 1_555 yes
C(3) C(4) C(5) C(6) -178.01(5) 1_555 1_555 1_555 1_555 yes
C(3) C(4) C(5) H(5A) 0.89(3) 1_555 1_555 1_555 1_555 yes
C(3) C(4) C(9) C(8) 178.69(5) 1_555 1_555 1_555 1_555 yes
C(3) C(4) C(9) H(9A) -3.97(3) 1_555 1_555 1_555 1_555 yes
C(9) C(4) C(5) C(6) 1.19(3) 1_555 1_555 1_555 1_555 yes
C(5) C(4) C(9) C(8) -0.50(3) 1_555 1_555 1_555 1_555 yes
C(9) C(4) C(5) H(5A) -179.91(5) 1_555 1_555 1_555 1_555 yes
C(5) C(4) C(9) H(9A) 176.85(5) 1_555 1_555 1_555 1_555 yes
C(6) C(5) C(4) C(3) -178.01(5) 1_555 1_555 1_555 1_555 yes
C(4) C(5) C(6) C(7) -0.68(4) 1_555 1_555 1_555 1_555 yes
C(6) C(5) C(4) C(9) 1.19(3) 1_555 1_555 1_555 1_555 yes
C(4) C(5) C(6) H(6A) -179.79(6) 1_555 1_555 1_555 1_555 yes
H(5A) C(5) C(4) C(3) 0.89(3) 1_555 1_555 1_555 1_555 yes
H(5A) C(5) C(4) C(9) -179.91(5) 1_555 1_555 1_555 1_555 yes
H(5A) C(5) C(6) C(7) -179.54(6) 1_555 1_555 1_555 1_555 yes
H(5A) C(5) C(6) H(6A) 1.34(3) 1_555 1_555 1_555 1_555 yes
C(5) C(6) C(7) C(8) -0.59(4) 1_555 1_555 1_555 1_555 yes
C(5) C(6) C(7) H(7A) -179.03(7) 1_555 1_555 1_555 1_555 yes
H(6A) C(6) C(7) C(8) 178.46(6) 1_555 1_555 1_555 1_555 yes
H(6A) C(6) C(7) H(7A) 0.02(4) 1_555 1_555 1_555 1_555 yes
C(6) C(7) C(8) C(9) 1.27(4) 1_555 1_555 1_555 1_555 yes
C(6) C(7) C(8) H(8A) -177.04(6) 1_555 1_555 1_555 1_555 yes
H(7A) C(7) C(8) C(9) 179.73(6) 1_555 1_555 1_555 1_555 yes
H(7A) C(7) C(8) H(8A) 1.42(4) 1_555 1_555 1_555 1_555 yes
C(7) C(8) C(9) C(4) -0.72(4) 1_555 1_555 1_555 1_555 yes
C(7) C(8) C(9) H(9A) -178.18(6) 1_555 1_555 1_555 1_555 yes
H(8A) C(8) C(9) C(4) 177.58(6) 1_555 1_555 1_555 1_555 yes
H(8A) C(8) C(9) H(9A) 0.13(3) 1_555 1_555 1_555 1_555 yes
C(8) C(9) C(4) C(3) 178.69(5) 1_555 1_555 1_555 1_555 yes
C(8) C(9) C(4) C(5) -0.50(3) 1_555 1_555 1_555 1_555 yes
H(9A) C(9) C(4) C(3) -3.97(3) 1_555 1_555 1_555 1_555 yes
H(9A) C(9) C(4) C(5) 176.85(5) 1_555 1_555 1_555 1_555 yes
N(1) C(10) SI(1) C(1) 68.10(2) 1_555 1_555 1_555 1_555 yes
N(1) C(10) SI(1) C(2) -179.35(3) 1_555 1_555 1_555 1_555 yes
N(1) C(10) SI(1) C(3) -52.50(2) 1_555 1_555 1_555 1_555 yes
SI(1) C(10) N(1) C(11) -94.72(3) 1_555 1_555 1_555 1_555 yes
SI(1) C(10) N(1) C(14) 148.78(3) 1_555 1_555 1_555 1_555 yes
SI(1) C(10) N(1) LI(1) 36.47(2) 1_555 1_555 1_555 1_555 yes
H(10A) C(10) SI(1) C(1) -174.55(3) 1_555 1_555 1_555 1_555 yes
H(10A) C(10) SI(1) C(2) -62.01(2) 1_555 1_555 1_555 1_555 yes
H(10A) C(10) SI(1) C(3) 64.84(2) 1_555 1_555 1_555 1_555 yes
H(10B) C(10) SI(1) C(1) -59.13(2) 1_555 1_555 1_555 1_555 yes
H(10B) C(10) SI(1) C(2) 53.42(2) 1_555 1_555 1_555 1_555 yes
H(10B) C(10) SI(1) C(3) -179.73(3) 1_555 1_555 1_555 1_555 yes
H(10A) C(10) N(1) C(11) 151.26(4) 1_555 1_555 1_555 1_555 yes
H(10A) C(10) N(1) C(14) 34.77(3) 1_555 1_555 1_555 1_555 yes
H(10A) C(10) N(1) LI(1) -77.55(3) 1_555 1_555 1_555 1_555 yes
H(10B) C(10) N(1) C(11) 34.91(3) 1_555 1_555 1_555 1_555 yes
H(10B) C(10) N(1) C(14) -81.59(3) 1_555 1_555 1_555 1_555 yes
H(10B) C(10) N(1) LI(1) 166.10(3) 1_555 1_555 1_555 1_555 yes
C(12) C(11) N(1) C(10) -165.94(4) 1_555 1_555 1_555 1_555 yes
N(1) C(11) C(12) C(13) 30.96(3) 1_555 1_555 1_555 1_555 yes
C(12) C(11) N(1) C(14) -43.82(3) 1_555 1_555 1_555 1_555 yes
C(12) C(11) N(1) LI(1) 71.71(3) 1_555 1_555 1_555 1_555 yes
N(1) C(11) C(12) H(12A) 153.24(4) 1_555 1_555 1_555 1_555 yes
N(1) C(11) C(12) H(12B) -88.11(3) 1_555 1_555 1_555 1_555 yes
H(11A) C(11) N(1) C(10) -48.28(3) 1_555 1_555 1_555 1_555 yes
H(11A) C(11) N(1) C(14) 73.84(3) 1_555 1_555 1_555 1_555 yes
H(11A) C(11) N(1) LI(1) -170.63(4) 1_555 1_555 1_555 1_555 yes
H(11B) C(11) N(1) C(10) 70.34(3) 1_555 1_555 1_555 1_555 yes
H(11B) C(11) N(1) C(14) -167.54(4) 1_555 1_555 1_555 1_555 yes
H(11B) C(11) N(1) LI(1) -52.01(3) 1_555 1_555 1_555 1_555 yes
H(11A) C(11) C(12) C(13) -84.95(3) 1_555 1_555 1_555 1_555 yes
H(11A) C(11) C(12) H(12A) 37.33(3) 1_555 1_555 1_555 1_555 yes
H(11A) C(11) C(12) H(12B) 155.98(4) 1_555 1_555 1_555 1_555 yes
H(11B) C(11) C(12) C(13) 150.81(4) 1_555 1_555 1_555 1_555 yes
H(11B) C(11) C(12) H(12A) -86.91(4) 1_555 1_555 1_555 1_555 yes
H(11B) C(11) C(12) H(12B) 31.74(3) 1_555 1_555 1_555 1_555 yes
C(11) C(12) C(13) C(14) -7.01(3) 1_555 1_555 1_555 1_555 yes
C(11) C(12) C(13) H(13A) 112.71(3) 1_555 1_555 1_555 1_555 yes
C(11) C(12) C(13) H(13B) -127.16(3) 1_555 1_555 1_555 1_555 yes
H(12A) C(12) C(13) C(14) -126.60(3) 1_555 1_555 1_555 1_555 yes
H(12A) C(12) C(13) H(13A) -6.89(3) 1_555 1_555 1_555 1_555 yes
H(12A) C(12) C(13) H(13B) 113.25(4) 1_555 1_555 1_555 1_555 yes
H(12B) C(12) C(13) H(13A) -129.96(4) 1_555 1_555 1_555 1_555 yes
H(12B) C(12) C(13) H(13B) -9.83(3) 1_555 1_555 1_555 1_555 yes
C(12) C(13) C(14) N(1) -19.16(2) 1_555 1_555 1_555 1_555 yes
C(14) C(13) C(12) C(11) -7.01(3) 1_555 1_555 1_555 1_555 yes
C(12) C(13) C(14) C(15) -140.25(3) 1_555 1_555 1_555 1_555 yes
C(14) C(13) C(12) H(12A) -126.60(3) 1_555 1_555 1_555 1_555 yes
C(14) C(13) C(12) H(12B) 110.32(3) 1_555 1_555 1_555 1_555 yes
C(12) C(13) C(14) H(14A) 97.18(3) 1_555 1_555 1_555 1_555 yes
H(13A) C(13) C(12) C(11) 112.71(3) 1_555 1_555 1_555 1_555 yes
H(13A) C(13) C(12) H(12A) -6.89(3) 1_555 1_555 1_555 1_555 yes
H(13A) C(13) C(12) H(12B) -129.96(4) 1_555 1_555 1_555 1_555 yes
H(13B) C(13) C(12) C(11) -127.16(3) 1_555 1_555 1_555 1_555 yes
H(13B) C(13) C(12) H(12A) 113.25(4) 1_555 1_555 1_555 1_555 yes
H(13B) C(13) C(12) H(12B) -9.83(3) 1_555 1_555 1_555 1_555 yes
H(13A) C(13) C(14) N(1) -139.23(3) 1_555 1_555 1_555 1_555 yes
H(13A) C(13) C(14) C(15) 99.68(3) 1_555 1_555 1_555 1_555 yes
H(13A) C(13) C(14) H(14A) -22.89(3) 1_555 1_555 1_555 1_555 yes
H(13B) C(13) C(14) N(1) 98.82(3) 1_555 1_555 1_555 1_555 yes
H(13B) C(13) C(14) C(15) -22.26(3) 1_555 1_555 1_555 1_555 yes
H(13B) C(13) C(14) H(14A) -144.83(4) 1_555 1_555 1_555 1_555 yes
C(13) C(14) N(1) C(10) 160.65(3) 1_555 1_555 1_555 1_555 yes
C(13) C(14) N(1) C(11) 38.97(3) 1_555 1_555 1_555 1_555 yes
C(13) C(14) N(1) LI(1) -87.35(3) 1_555 1_555 1_555 1_555 yes
N(1) C(14) C(15) O(1) -51.92(3) 1_555 1_555 1_555 1_555 yes
C(15) C(14) N(1) C(10) -76.48(3) 1_555 1_555 1_555 1_555 yes
C(15) C(14) N(1) C(11) 161.84(3) 1_555 1_555 1_555 1_555 yes
C(15) C(14) N(1) LI(1) 35.51(2) 1_555 1_555 1_555 1_555 yes
N(1) C(14) C(15) H(15A) 67.86(3) 1_555 1_555 1_555 1_555 yes
N(1) C(14) C(15) H(15B) -172.00(3) 1_555 1_555 1_555 1_555 yes
H(14A) C(14) N(1) C(10) 44.11(3) 1_555 1_555 1_555 1_555 yes
H(14A) C(14) N(1) C(11) -77.57(3) 1_555 1_555 1_555 1_555 yes
H(14A) C(14) N(1) LI(1) 156.10(3) 1_555 1_555 1_555 1_555 yes
C(13) C(14) C(15) O(1) 65.66(3) 1_555 1_555 1_555 1_555 yes
C(13) C(14) C(15) H(15A) -174.55(4) 1_555 1_555 1_555 1_555 yes
C(13) C(14) C(15) H(15B) -54.42(3) 1_555 1_555 1_555 1_555 yes
H(14A) C(14) C(15) O(1) -172.04(3) 1_555 1_555 1_555 1_555 yes
H(14A) C(14) C(15) H(15A) -52.26(3) 1_555 1_555 1_555 1_555 yes
H(14A) C(14) C(15) H(15B) 67.88(3) 1_555 1_555 1_555 1_555 yes
C(14) C(15) O(1) C(16) -174.79(4) 1_555 1_555 1_555 1_555 yes
C(14) C(15) O(1) LI(1) 41.02(3) 1_555 1_555 1_555 1_555 yes
H(14A) C(15) O(1) C(16) 179.70(4) 1_555 1_555 1_555 1_555 yes
H(14A) C(15) O(1) LI(1) 35.51(3) 1_555 1_555 1_555 1_555 yes
H(15A) C(15) O(1) C(16) 64.48(3) 1_555 1_555 1_555 1_555 yes
H(15A) C(15) O(1) LI(1) -79.71(3) 1_555 1_555 1_555 1_555 yes
H(15B) C(15) O(1) C(16) -54.75(3) 1_555 1_555 1_555 1_555 yes
H(15B) C(15) O(1) LI(1) 161.06(3) 1_555 1_555 1_555 1_555 yes
H(15A) C(15) C(14) N(1) 67.86(3) 1_555 1_555 1_555 1_555 yes
H(15A) C(15) C(14) C(13) -174.55(4) 1_555 1_555 1_555 1_555 yes
H(15A) C(15) C(14) H(14A) -52.26(3) 1_555 1_555 1_555 1_555 yes
H(15B) C(15) C(14) N(1) -172.00(3) 1_555 1_555 1_555 1_555 yes
H(16A) C(16) O(1) C(15) -55.49(3) 1_555 1_555 1_555 1_555 yes
H(16A) C(16) O(1) LI(1) 83.66(3) 1_555 1_555 1_555 1_555 yes
H(16B) C(16) O(1) C(15) -174.23(4) 1_555 1_555 1_555 1_555 yes
H(16B) C(16) O(1) LI(1) -35.08(3) 1_555 1_555 1_555 1_555 yes
H(16C) C(16) O(1) C(15) 65.59(3) 1_555 1_555 1_555 1_555 yes
H(16C) C(16) O(1) LI(1) -155.26(4) 1_555 1_555 1_555 1_555 yes
C(18) C(17) N(2) C(19) 58.93(3) 1_555 1_555 1_555 1_555 yes
C(18) C(17) N(2) C(21) -58.57(3) 1_555 1_555 1_555 1_555 yes
N(2) C(17) C(18) C(23) -0.62(3) 1_555 1_555 1_555 1_555 yes
C(18) C(17) N(2) LI(1) -179.53(3) 1_555 1_555 1_555 1_555 yes
N(2) C(17) C(18) H(18A) 119.52(3) 1_555 1_555 1_555 1_555 yes
N(2) C(17) C(18) H(18B) -118.37(3) 1_555 1_555 1_555 1_555 yes
H(17A) C(17) N(2) C(19) 178.87(3) 1_555 1_555 1_555 1_555 yes
H(17A) C(17) N(2) C(21) 61.37(3) 1_555 1_555 1_555 1_555 yes
H(17A) C(17) N(2) LI(1) -59.59(2) 1_555 1_555 1_555 1_555 yes
H(17B) C(17) N(2) C(19) -62.06(2) 1_555 1_555 1_555 1_555 yes
H(17B) C(17) N(2) C(21) -179.56(3) 1_555 1_555 1_555 1_555 yes
H(17B) C(17) N(2) LI(1) 59.48(2) 1_555 1_555 1_555 1_555 yes
H(17A) C(17) C(18) C(23) -119.58(3) 1_555 1_555 1_555 1_555 yes
H(17A) C(17) C(18) H(18A) 0.56(3) 1_555 1_555 1_555 1_555 yes
H(17A) C(17) C(18) H(18B) 122.67(4) 1_555 1_555 1_555 1_555 yes
H(17B) C(17) C(18) C(23) 117.26(3) 1_555 1_555 1_555 1_555 yes
H(17B) C(17) C(18) H(18A) -122.60(4) 1_555 1_555 1_555 1_555 yes
H(17B) C(17) C(18) H(18B) -0.48(3) 1_555 1_555 1_555 1_555 yes
C(17) C(18) C(23) C(20) -58.50(3) 1_555 1_555 1_555 1_555 yes
C(17) C(18) C(23) C(22) 59.33(3) 1_555 1_555 1_555 1_555 yes
C(17) C(18) C(23) H(23A) 179.99(4) 1_555 1_555 1_555 1_555 yes
H(18A) C(18) C(23) C(20) -175.69(4) 1_555 1_555 1_555 1_555 yes
H(18A) C(18) C(23) C(22) -57.86(3) 1_555 1_555 1_555 1_555 yes
H(18A) C(18) C(23) H(23A) 62.80(3) 1_555 1_555 1_555 1_555 yes
H(18B) C(18) C(23) C(20) 59.36(3) 1_555 1_555 1_555 1_555 yes
H(18B) C(18) C(23) C(22) 177.19(4) 1_555 1_555 1_555 1_555 yes
C(20) C(19) N(2) C(17) -57.67(3) 1_555 1_555 1_555 1_555 yes
C(20) C(19) N(2) C(21) 59.52(3) 1_555 1_555 1_555 1_555 yes
N(2) C(19) C(20) C(23) -1.48(3) 1_555 1_555 1_555 1_555 yes
C(20) C(19) N(2) LI(1) 177.61(3) 1_555 1_555 1_555 1_555 yes
N(2) C(19) C(20) H(20A) 116.17(4) 1_555 1_555 1_555 1_555 yes
N(2) C(19) C(20) H(20B) -120.47(4) 1_555 1_555 1_555 1_555 yes
H(19A) C(19) N(2) C(17) 61.66(3) 1_555 1_555 1_555 1_555 yes
H(19A) C(19) N(2) C(21) 178.84(3) 1_555 1_555 1_555 1_555 yes
H(19A) C(19) N(2) LI(1) -63.06(2) 1_555 1_555 1_555 1_555 yes
H(19B) C(19) N(2) C(17) -176.38(3) 1_555 1_555 1_555 1_555 yes
H(19B) C(19) N(2) C(21) -59.20(3) 1_555 1_555 1_555 1_555 yes
H(19B) C(19) N(2) LI(1) 58.90(2) 1_555 1_555 1_555 1_555 yes
H(19A) C(19) C(20) C(23) -120.51(3) 1_555 1_555 1_555 1_555 yes
H(19A) C(19) C(20) H(20A) -2.86(3) 1_555 1_555 1_555 1_555 yes
H(19A) C(19) C(20) H(20B) 120.49(4) 1_555 1_555 1_555 1_555 yes
H(19B) C(19) C(20) C(23) 116.10(3) 1_555 1_555 1_555 1_555 yes
H(19B) C(19) C(20) H(20A) -126.25(4) 1_555 1_555 1_555 1_555 yes
H(19B) C(19) C(20) H(20B) -2.90(3) 1_555 1_555 1_555 1_555 yes
C(23) C(20) C(19) N(2) -1.48(3) 1_555 1_555 1_555 1_555 yes
C(19) C(20) C(23) C(18) 59.60(3) 1_555 1_555 1_555 1_555 yes
C(19) C(20) C(23) C(22) -57.80(3) 1_555 1_555 1_555 1_555 yes
C(19) C(20) C(23) H(23A) -178.29(4) 1_555 1_555 1_555 1_555 yes
H(20A) C(20) C(19) N(2) 116.17(4) 1_555 1_555 1_555 1_555 yes
H(20B) C(20) C(19) N(2) -120.47(4) 1_555 1_555 1_555 1_555 yes
H(20A) C(20) C(23) C(18) -59.71(3) 1_555 1_555 1_555 1_555 yes
H(20A) C(20) C(23) C(22) -177.11(4) 1_555 1_555 1_555 1_555 yes
H(20A) C(20) C(23) H(23A) 62.40(3) 1_555 1_555 1_555 1_555 yes
H(20B) C(20) C(23) C(18) 179.41(4) 1_555 1_555 1_555 1_555 yes
H(20B) C(20) C(23) C(22) 62.01(3) 1_555 1_555 1_555 1_555 yes
H(20B) C(20) C(23) H(23A) -58.48(3) 1_555 1_555 1_555 1_555 yes
C(22) C(21) N(2) C(17) 59.60(3) 1_555 1_555 1_555 1_555 yes
C(22) C(21) N(2) C(19) -58.20(3) 1_555 1_555 1_555 1_555 yes
N(2) C(21) C(22) C(23) -0.92(3) 1_555 1_555 1_555 1_555 yes
C(22) C(21) N(2) LI(1) -176.24(3) 1_555 1_555 1_555 1_555 yes
N(2) C(21) C(22) H(22A) 118.14(4) 1_555 1_555 1_555 1_555 yes
N(2) C(21) C(22) H(22B) -122.87(4) 1_555 1_555 1_555 1_555 yes
H(21A) C(21) N(2) C(17) 178.76(3) 1_555 1_555 1_555 1_555 yes
H(21A) C(21) N(2) C(19) 60.96(3) 1_555 1_555 1_555 1_555 yes
H(21A) C(21) N(2) LI(1) -57.08(2) 1_555 1_555 1_555 1_555 yes
H(21B) C(21) N(2) C(17) -60.86(3) 1_555 1_555 1_555 1_555 yes
H(21B) C(21) N(2) C(19) -178.66(3) 1_555 1_555 1_555 1_555 yes
H(21B) C(21) N(2) LI(1) 63.30(3) 1_555 1_555 1_555 1_555 yes
H(21A) C(21) C(22) C(23) -119.50(4) 1_555 1_555 1_555 1_555 yes
H(21A) C(21) C(22) H(22A) -0.44(3) 1_555 1_555 1_555 1_555 yes
H(21A) C(21) C(22) H(22B) 118.55(4) 1_555 1_555 1_555 1_555 yes
H(21B) C(21) C(22) C(23) 118.65(4) 1_555 1_555 1_555 1_555 yes
H(21B) C(21) C(22) H(22A) -122.29(4) 1_555 1_555 1_555 1_555 yes
H(21B) C(21) C(22) H(22B) -3.30(3) 1_555 1_555 1_555 1_555 yes
C(21) C(22) C(23) C(18) -58.43(3) 1_555 1_555 1_555 1_555 yes
C(21) C(22) C(23) C(20) 59.20(3) 1_555 1_555 1_555 1_555 yes
C(21) C(22) C(23) H(23A) 179.99(4) 1_555 1_555 1_555 1_555 yes
H(21A) C(22) C(23) H(22A) 90.02(4) 1_555 1_555 1_555 1_555 yes
H(22A) C(22) C(23) C(18) -177.44(4) 1_555 1_555 1_555 1_555 yes
H(22A) C(22) C(23) C(20) -59.82(3) 1_555 1_555 1_555 1_555 yes
H(22A) C(22) C(23) H(23A) 60.98(3) 1_555 1_555 1_555 1_555 yes
H(22B) C(22) C(23) C(18) 63.41(3) 1_555 1_555 1_555 1_555 yes
H(22B) C(22) C(23) C(20) -178.96(4) 1_555 1_555 1_555 1_555 yes
H(22B) C(22) C(23) H(23A) -58.17(3) 1_555 1_555 1_555 1_555 yes
C(20) C(23) C(18) C(17) -58.50(3) 1_555 1_555 1_555 1_555 yes
C(18) C(23) C(20) C(19) 59.60(3) 1_555 1_555 1_555 1_555 yes
C(20) C(23) C(18) H(18A) -175.69(4) 1_555 1_555 1_555 1_555 yes
C(20) C(23) C(18) H(18B) 59.36(3) 1_555 1_555 1_555 1_555 yes
C(18) C(23) C(20) H(20A) -59.71(3) 1_555 1_555 1_555 1_555 yes
C(18) C(23) C(20) H(20B) 179.41(4) 1_555 1_555 1_555 1_555 yes
C(22) C(23) C(18) C(17) 59.33(3) 1_555 1_555 1_555 1_555 yes
C(18) C(23) C(22) C(21) -58.43(3) 1_555 1_555 1_555 1_555 yes
C(22) C(23) C(18) H(18A) -57.86(3) 1_555 1_555 1_555 1_555 yes
C(22) C(23) C(18) H(18B) 177.19(4) 1_555 1_555 1_555 1_555 yes
C(18) C(23) C(22) H(22A) -177.44(4) 1_555 1_555 1_555 1_555 yes
C(18) C(23) C(22) H(22B) 63.41(3) 1_555 1_555 1_555 1_555 yes
H(23A) C(23) C(18) C(17) 179.99(4) 1_555 1_555 1_555 1_555 yes
H(23A) C(23) C(18) H(18A) 62.80(3) 1_555 1_555 1_555 1_555 yes
H(23A) C(23) C(18) H(18B) -62.16(3) 1_555 1_555 1_555 1_555 yes
C(22) C(23) C(20) C(19) -57.80(3) 1_555 1_555 1_555 1_555 yes
C(20) C(23) C(22) C(21) 59.20(3) 1_555 1_555 1_555 1_555 yes
C(22) C(23) C(20) H(20A) -177.11(4) 1_555 1_555 1_555 1_555 yes
C(22) C(23) C(20) H(20B) 62.01(3) 1_555 1_555 1_555 1_555 yes
C(20) C(23) C(22) H(22A) -59.82(3) 1_555 1_555 1_555 1_555 yes
C(20) C(23) C(22) H(22B) -178.96(4) 1_555 1_555 1_555 1_555 yes
H(23A) C(23) C(20) C(19) -178.29(4) 1_555 1_555 1_555 1_555 yes
H(23A) C(23) C(20) H(20A) 62.40(3) 1_555 1_555 1_555 1_555 yes
H(23A) C(23) C(20) H(20B) -58.48(3) 1_555 1_555 1_555 1_555 yes
C(22) C(23) H(23A) C(20) -119.89(4) 1_555 1_555 1_555 1_555 yes
H(23A) C(23) C(22) C(21) 179.99(4) 1_555 1_555 1_555 1_555 yes
H(23A) C(23) C(22) H(22A) 60.98(3) 1_555 1_555 1_555 1_555 yes
H(23A) C(23) C(22) H(22B) -58.17(3) 1_555 1_555 1_555 1_555 yes
O(1) LI(1) N(1) C(10) 107.61(3) 1_555 1_555 1_555 1_555 yes
O(1) LI(1) N(1) C(11) -125.95(3) 1_555 1_555 1_555 1_555 yes
O(1) LI(1) N(1) C(14) -10.89(2) 1_555 1_555 1_555 1_555 yes
N(1) LI(1) O(1) C(15) -16.99(2) 1_555 1_555 1_555 1_555 yes
N(1) LI(1) O(1) C(16) -156.01(3) 1_555 1_555 1_555 1_555 yes
N(2) LI(1) O(1) C(15) -142.50(3) 1_555 1_555 1_555 1_555 yes
N(2) LI(1) O(1) C(16) 78.49(3) 1_555 1_555 1_555 1_555 yes
O(1) LI(1) N(2) C(17) 27.87(2) 1_555 1_555 1_555 1_555 yes
O(1) LI(1) N(2) C(19) 149.52(3) 1_555 1_555 1_555 1_555 yes
O(1) LI(1) N(2) C(21) -92.61(3) 1_555 1_555 1_555 1_555 yes
O(1) LI(1) C(3) SI(1) -102.07(3) 1_555 1_555 1_555 1_555 yes
O(1) LI(1) C(3) C(4) 25.38(3) 1_555 1_555 1_555 1_555 yes
C(3) LI(1) O(1) C(15) 79.93(3) 1_555 1_555 1_555 1_555 yes
C(3) LI(1) O(1) C(16) -59.09(3) 1_555 1_555 1_555 1_555 yes
O(1) LI(1) C(3) H(3A) 139.29(3) 1_555 1_555 1_555 1_555 yes
N(2) LI(1) N(1) C(10) -142.27(4) 1_555 1_555 1_555 1_555 yes
N(2) LI(1) N(1) C(11) -15.83(3) 1_555 1_555 1_555 1_555 yes
N(2) LI(1) N(1) C(14) 99.23(3) 1_555 1_555 1_555 1_555 yes
N(1) LI(1) N(2) C(17) -68.50(3) 1_555 1_555 1_555 1_555 yes
N(1) LI(1) N(2) C(19) 53.15(3) 1_555 1_555 1_555 1_555 yes
N(1) LI(1) N(2) C(21) 171.02(4) 1_555 1_555 1_555 1_555 yes
N(1) LI(1) C(3) SI(1) -14.245(19) 1_555 1_555 1_555 1_555 yes
N(1) LI(1) C(3) C(4) 113.20(3) 1_555 1_555 1_555 1_555 yes
C(3) LI(1) N(1) C(10) -13.02(2) 1_555 1_555 1_555 1_555 yes
C(3) LI(1) N(1) C(11) 113.42(3) 1_555 1_555 1_555 1_555 yes
C(3) LI(1) N(1) C(14) -131.52(3) 1_555 1_555 1_555 1_555 yes
N(1) LI(1) C(3) H(3A) -132.89(3) 1_555 1_555 1_555 1_555 yes
N(2) LI(1) C(3) SI(1) 121.97(2) 1_555 1_555 1_555 1_555 yes
N(2) LI(1) C(3) C(4) -110.58(3) 1_555 1_555 1_555 1_555 yes
C(3) LI(1) N(2) C(17) 168.55(3) 1_555 1_555 1_555 1_555 yes
C(3) LI(1) N(2) C(19) -69.79(3) 1_555 1_555 1_555 1_555 yes
C(3) LI(1) N(2) C(21) 48.07(2) 1_555 1_555 1_555 1_555 yes
N(2) LI(1) C(3) H(3A) 3.33(2) 1_555 1_555 1_555 1_555 yes
